data_4334526
loop_
_publ_author_name
'Pannee Leeladee'
'Guy N. L. Jameson'
'Maxime A. Siegler'
'Devesh Kumar'
'Sam P. de Visser'
'David P. Goldberg'

_publ_contact_author_address
;Johns Hopkins University
Department of Chemistry
3400 N. Charles Street
Baltimore, MD 21218
USA
;
_publ_contact_author_email dpg@jhu.edu
_publ_contact_author_name 'David P. Goldberg'
_publ_contact_author_phone '(410) 516-6658'
_publ_section_title
;
 Generation of a High-Valent Iron Imido Corrolazine Complex and NR Group
 Transfer Reactivity
;
_journal_name_full 'Inorganic Chemistry'
_journal_page_first 4668
_journal_page_last 4682
_journal_paper_doi 10.1021/ic400280x
_journal_volume 52
_journal_year 2013
_chemical_formula_moiety 'C114 H119 Fe N8 P, 4(C H2 Cl2), C2 H3 N'
_chemical_formula_sum 'C120 H130 Cl8 Fe N9 P'
_chemical_formula_weight 2068.75
_chemical_name_systematic
; 
 ? 
;
_space_group_IT_number 14
_symmetry_cell_setting monoclinic
_symmetry_space_group_name_Hall '-P 2ybc'
_symmetry_space_group_name_H-M 'P 1 21/c 1'
_atom_sites_solution_hydrogens difmap
_atom_sites_solution_primary direct
_atom_sites_solution_secondary difmap
_audit_creation_method SHELXL-97
_cell_angle_alpha 90.00
_cell_angle_beta 102.6307(12)
_cell_angle_gamma 90.00
_cell_formula_units_Z 4
_cell_length_a 17.2124(2)
_cell_length_b 33.4786(5)
_cell_length_c 19.9855(2)
_cell_measurement_reflns_used 27289
_cell_measurement_temperature 110(2)
_cell_measurement_theta_max 25.13
_cell_measurement_theta_min 1.60
_cell_volume 11237.9(2)
_computing_cell_refinement
;
CrysAlisPro, Oxford Diffraction Ltd.,
Version 1.171.33.55 (release 05-01-2010 CrysAlis171 .NET)
(compiled Jan  5 2010,16:28:46)
;
_computing_data_collection
;
CrysAlisPro, Oxford Diffraction Ltd.,
Version 1.171.33.55 (release 05-01-2010 CrysAlis171 .NET)
(compiled Jan  5 2010,16:28:46)
;
_computing_data_reduction
;
CrysAlisPro, Oxford Diffraction Ltd.,
Version 1.171.33.55 (release 05-01-2010 CrysAlis171 .NET)
(compiled Jan  5 2010,16:28:46)
;
_computing_molecular_graphics 'SHELXTL v6.10 (Sheldrick, 2008)'
_computing_publication_material 'SHELXTL v6.10 (Sheldrick, 2008)'
_computing_structure_refinement 'SHELXL-97 (Sheldrick, 2008)'
_computing_structure_solution 'SHELXS-97 (Sheldrick, 2008)'
_diffrn_ambient_temperature 110(2)
_diffrn_detector_area_resol_mean 15.9890
_diffrn_measured_fraction_theta_full 1.000
_diffrn_measured_fraction_theta_max 1.000
_diffrn_measurement_device_type 'Goniometer KM4/Xcalibur, detector: Sapphire3'
_diffrn_measurement_method '\w scans'
_diffrn_radiation_monochromator graphite
_diffrn_radiation_source 'Enhance (Mo) x-ray Source'
_diffrn_radiation_type MoK\a
_diffrn_radiation_wavelength 0.71073
_diffrn_reflns_av_R_equivalents 0.0377
_diffrn_reflns_av_sigmaI/netI 0.0512
_diffrn_reflns_limit_h_max 20
_diffrn_reflns_limit_h_min -20
_diffrn_reflns_limit_k_max 39
_diffrn_reflns_limit_k_min -39
_diffrn_reflns_limit_l_max 23
_diffrn_reflns_limit_l_min -20
_diffrn_reflns_number 65453
_diffrn_reflns_theta_full 25.00
_diffrn_reflns_theta_max 25.00
_diffrn_reflns_theta_min 1.72
_exptl_absorpt_coefficient_mu 0.390
_exptl_absorpt_correction_T_max 0.923
_exptl_absorpt_correction_T_min 0.894
_exptl_absorpt_correction_type analytical
_exptl_absorpt_process_details
;
CrysAlisPro, Oxford Diffraction Ltd.,
Version 1.171.33.55 (release 05-01-2010 CrysAlis171 .NET)
(compiled Jan  5 2010,16:28:46)
Analytical numeric absorption correction using a multifaceted crystal
            model based on expressions derived by R.C. Clark & J.S. Reid.
(Clark, R. C. & Reid, J. S. (1995). Acta Cryst. A51, 887-897)
;
_exptl_crystal_colour black
_exptl_crystal_density_diffrn 1.223
_exptl_crystal_description block
_exptl_crystal_F_000 4360
_exptl_crystal_size_max 0.34
_exptl_crystal_size_mid 0.31
_exptl_crystal_size_min 0.26
_refine_diff_density_max 0.780
_refine_diff_density_min -0.931
_refine_diff_density_rms 0.070
_refine_ls_extinction_method none
_refine_ls_goodness_of_fit_ref 1.069
_refine_ls_hydrogen_treatment constr
_refine_ls_matrix_type full
_refine_ls_number_parameters 1354
_refine_ls_number_reflns 19786
_refine_ls_number_restraints 180
_refine_ls_restrained_S_all 1.115
_refine_ls_R_factor_all 0.0961
_refine_ls_R_factor_gt 0.0662
_refine_ls_shift/su_max 0.001
_refine_ls_shift/su_mean 0.000
_refine_ls_structure_factor_coef Fsqd
_refine_ls_weighting_details 'calc w=1/[\s^2^(Fo^2^)+(0.1186P)^2^+5.0794P] where P=(Fo^2^+2Fc^2^)/3'
_refine_ls_weighting_scheme calc
_refine_ls_wR_factor_gt 0.1901
_refine_ls_wR_factor_ref 0.2026
_reflns_number_gt 13559
_reflns_number_total 19786
_reflns_threshold_expression I>2\s(I)
_cod_data_source_file ic400280x_si_002.cif
_cod_data_source_block 3
_cod_original_sg_symbol_H-M 'P 21/c'
_cod_database_code 4334526

loop_
_symmetry_equiv_pos_as_xyz
'x, y, z'
'-x, y+1/2, -z+1/2'
'-x, -y, -z'
'x, -y-1/2, z-1/2'

loop_
_atom_site_label
_atom_site_type_symbol
_atom_site_fract_x
_atom_site_fract_y
_atom_site_fract_z
_atom_site_U_iso_or_equiv
_atom_site_adp_type
_atom_site_occupancy
_atom_site_symmetry_multiplicity
_atom_site_calc_flag
_atom_site_refinement_flags
_atom_site_disorder_assembly
_atom_site_disorder_group
Fe1 Fe 0.75681(3) 0.041284(14) 0.90353(2) 0.02284(15) Uani 1 1 d . . .
P1 P 0.63391(6) 0.08130(3) 0.99107(5) 0.0345(3) Uani 1 1 d . . .
N8 N 0.68644(17) 0.05558(9) 0.96497(14) 0.0288(7) Uani 1 1 d . . .
N1 N 0.84643(16) 0.06780(9) 0.94920(14) 0.0261(7) Uani 1 1 d . . .
N2 N 0.80721(16) -0.00027(8) 0.95633(14) 0.0251(7) Uani 1 1 d . . .
N3 N 0.72023(16) -0.05459(8) 0.91688(13) 0.0223(6) Uani 1 1 d . . .
N4 N 0.69207(16) 0.00500(8) 0.84631(13) 0.0227(6) Uani 1 1 d . . .
N5 N 0.63042(16) 0.05032(8) 0.75601(13) 0.0218(6) Uani 1 1 d . . .
N6 N 0.73588(16) 0.08205(8) 0.83842(13) 0.0229(6) Uani 1 1 d . . .
N7 N 0.83181(16) 0.13132(8) 0.89453(13) 0.0229(6) Uani 1 1 d . . .
C1 C 0.86400(19) 0.10675(10) 0.94676(16) 0.0226(7) Uani 1 1 d . . .
C2 C 0.92544(19) 0.11588(10) 1.00673(16) 0.0230(7) Uani 1 1 d . . .
C3 C 0.94209(19) 0.08045(10) 1.04415(17) 0.0232(7) Uani 1 1 d . . .
C4 C 0.8918(2) 0.04973(11) 1.00764(17) 0.0253(8) Uani 1 1 d . . .
C5 C 0.86814(19) 0.00918(10) 1.01187(16) 0.0231(7) Uani 1 1 d . . .
C6 C 0.88225(19) -0.02600(10) 1.05439(16) 0.0225(7) Uani 1 1 d . . .
C7 C 0.82836(19) -0.05524(10) 1.02286(16) 0.0226(7) Uani 1 1 d . . .
C8 C 0.78140(19) -0.03809(10) 0.96077(17) 0.0242(8) Uani 1 1 d . . .
C9 C 0.67883(19) -0.03413(10) 0.86335(16) 0.0211(7) Uani 1 1 d . . .
C10 C 0.61115(19) -0.04956(10) 0.81316(16) 0.0224(7) Uani 1 1 d . . .
C11 C 0.58558(19) -0.01869(10) 0.76751(16) 0.0215(7) Uani 1 1 d . . .
C12 C 0.63661(19) 0.01522(10) 0.78804(16) 0.0224(7) Uani 1 1 d . . .
C13 C 0.67958(19) 0.08081(10) 0.77811(16) 0.0212(7) Uani 1 1 d . . .
C14 C 0.6814(2) 0.11815(10) 0.74199(16) 0.0227(7) Uani 1 1 d . . .
C15 C 0.7391(2) 0.14178(10) 0.78292(16) 0.0226(7) Uani 1 1 d . . .
C16 C 0.77324(19) 0.11855(10) 0.84367(16) 0.0214(7) Uani 1 1 d . . .
C17 C 0.9606(2) 0.15582(11) 1.02061(16) 0.0247(8) Uani 1 1 d . . .
C18 C 0.9145(2) 0.19000(11) 1.00236(17) 0.0300(8) Uani 1 1 d . . .
H18 H 0.8590 0.1872 0.9838 0.036 Uiso 1 1 calc R . .
C19 C 0.9472(2) 0.22780(12) 1.0106(2) 0.0367(9) Uani 1 1 d . . .
H19 H 0.9138 0.2503 0.9970 0.044 Uiso 1 1 calc R . .
C20 C 1.0276(3) 0.23382(12) 1.0381(2) 0.0396(10) Uani 1 1 d . . .
C21 C 1.0738(2) 0.19942(13) 1.0576(2) 0.0401(10) Uani 1 1 d . . .
H21 H 1.1290 0.2024 1.0775 0.048 Uiso 1 1 calc R . .
C22 C 1.0416(2) 0.16140(12) 1.04874(18) 0.0323(9) Uani 1 1 d . . .
H22 H 1.0749 0.1388 1.0619 0.039 Uiso 1 1 calc R . .
C23 C 1.0625(3) 0.27602(14) 1.0430(2) 0.0533(12) Uani 1 1 d . . .
C24 C 1.0589(4) 0.29173(16) 0.9703(3) 0.0731(16) Uani 1 1 d . . .
H24A H 1.0885 0.2737 0.9464 0.110 Uiso 1 1 calc R . .
H24B H 1.0826 0.3184 0.9728 0.110 Uiso 1 1 calc R . .
H24C H 1.0033 0.2931 0.9452 0.110 Uiso 1 1 calc R . .
C25 C 1.0115(4) 0.30428(15) 1.0769(3) 0.0688(15) Uani 1 1 d . . .
H25A H 0.9565 0.3041 1.0503 0.103 Uiso 1 1 calc R . .
H25B H 1.0330 0.3315 1.0781 0.103 Uiso 1 1 calc R . .
H25C H 1.0128 0.2952 1.1238 0.103 Uiso 1 1 calc R . .
C26 C 1.1480(4) 0.27680(17) 1.0822(4) 0.091(2) Uani 1 1 d . . .
H26A H 1.1516 0.2656 1.1281 0.136 Uiso 1 1 calc R . .
H26B H 1.1673 0.3044 1.0862 0.136 Uiso 1 1 calc R . .
H26C H 1.1807 0.2609 1.0577 0.136 Uiso 1 1 calc R . .
C27 C 1.00002(19) 0.07740(10) 1.11109(16) 0.0236(8) Uani 1 1 d . . .
C28 C 0.9915(2) 0.10265(11) 1.16420(18) 0.0308(8) Uani 1 1 d . . .
H28 H 0.9448 0.1185 1.1594 0.037 Uiso 1 1 calc R . .
C29 C 1.0494(2) 0.10512(12) 1.22363(18) 0.0331(9) Uani 1 1 d . . .
H29 H 1.0415 0.1225 1.2592 0.040 Uiso 1 1 calc R . .
C30 C 1.1191(2) 0.08292(11) 1.23292(18) 0.0298(8) Uani 1 1 d . . .
C31 C 1.1247(2) 0.05582(12) 1.18156(18) 0.0317(9) Uani 1 1 d . . .
H31 H 1.1697 0.0387 1.1875 0.038 Uiso 1 1 calc R . .
C32 C 1.0656(2) 0.05304(11) 1.12137(18) 0.0280(8) Uani 1 1 d . . .
H32 H 1.0710 0.0341 1.0873 0.034 Uiso 1 1 calc R . .
C33 C 1.1883(2) 0.09134(14) 1.2944(2) 0.0454(11) Uani 1 1 d U . .
C34 C 1.1571(3) 0.0979(2) 1.3597(2) 0.096(2) Uani 1 1 d U . .
H34A H 1.1279 0.0741 1.3689 0.144 Uiso 1 1 calc R . .
H34B H 1.1214 0.1210 1.3536 0.144 Uiso 1 1 calc R . .
H34C H 1.2020 0.1027 1.3984 0.144 Uiso 1 1 calc R . .
C35 C 1.2303(4) 0.12852(19) 1.2760(4) 0.110(3) Uani 1 1 d U . .
H35A H 1.2731 0.1361 1.3150 0.165 Uiso 1 1 calc R . .
H35B H 1.1920 0.1505 1.2652 0.165 Uiso 1 1 calc R . .
H35C H 1.2530 0.1229 1.2361 0.165 Uiso 1 1 calc R . .
C36 C 1.2479(3) 0.05789(15) 1.3086(2) 0.0535(13) Uani 1 1 d U . .
H36A H 1.2879 0.0638 1.3504 0.080 Uiso 1 1 calc R . .
H36B H 1.2740 0.0551 1.2699 0.080 Uiso 1 1 calc R . .
H36C H 1.2206 0.0329 1.3147 0.080 Uiso 1 1 calc R . .
C37 C 0.94016(19) -0.03162(10) 1.12002(16) 0.0219(7) Uani 1 1 d . . .
C38 C 0.9411(2) -0.00700(11) 1.17620(18) 0.0296(8) Uani 1 1 d . . .
H38 H 0.9083 0.0161 1.1709 0.035 Uiso 1 1 calc R . .
C39 C 0.9890(2) -0.01566(12) 1.23982(18) 0.0332(9) Uani 1 1 d . . .
H39 H 0.9883 0.0016 1.2775 0.040 Uiso 1 1 calc R . .
C40 C 1.0379(2) -0.04910(11) 1.24944(17) 0.0289(8) Uani 1 1 d . . .
C41 C 1.0395(2) -0.07265(11) 1.19223(17) 0.0270(8) Uani 1 1 d . . .
H41 H 1.0745 -0.0949 1.1969 0.032 Uiso 1 1 calc R . .
C42 C 0.99160(19) -0.06443(11) 1.12918(17) 0.0257(8) Uani 1 1 d . . .
H42 H 0.9935 -0.0813 1.0913 0.031 Uiso 1 1 calc R . .
C43 C 1.0890(2) -0.06099(14) 1.31964(19) 0.0409(10) Uani 1 1 d . . .
C44 C 1.0789(3) -0.03187(17) 1.3765(2) 0.0599(14) Uani 1 1 d . . .
H44A H 1.1147 -0.0396 1.4197 0.090 Uiso 1 1 calc R . .
H44B H 1.0237 -0.0327 1.3819 0.090 Uiso 1 1 calc R . .
H44C H 1.0919 -0.0047 1.3641 0.090 Uiso 1 1 calc R . .
C45 C 1.1768(2) -0.06136(16) 1.3145(2) 0.0554(13) Uani 1 1 d . . .
H45A H 1.1839 -0.0805 1.2792 0.083 Uiso 1 1 calc R . .
H45B H 1.2102 -0.0692 1.3588 0.083 Uiso 1 1 calc R . .
H45C H 1.1922 -0.0346 1.3022 0.083 Uiso 1 1 calc R . .
C46 C 1.0663(3) -0.10344(16) 1.3382(2) 0.0636(14) Uani 1 1 d . . .
H46A H 1.0715 -0.1220 1.3015 0.095 Uiso 1 1 calc R . .
H46B H 1.0111 -0.1035 1.3438 0.095 Uiso 1 1 calc R . .
H46C H 1.1018 -0.1118 1.3812 0.095 Uiso 1 1 calc R . .
C47 C 0.80953(19) -0.09435(10) 1.04902(17) 0.0234(7) Uani 1 1 d . . .
C48 C 0.8073(2) -0.09956(11) 1.11761(18) 0.0278(8) Uani 1 1 d . . .
H48 H 0.8270 -0.0790 1.1496 0.033 Uiso 1 1 calc R . .
C49 C 0.7770(2) -0.13419(12) 1.14021(19) 0.0342(9) Uani 1 1 d . . .
H49 H 0.7755 -0.1366 1.1873 0.041 Uiso 1 1 calc R . .
C50 C 0.7488(2) -0.16529(12) 1.0957(2) 0.0359(9) Uani 1 1 d . . .
C51 C 0.7548(2) -0.16091(11) 1.02782(19) 0.0324(9) Uani 1 1 d . . .
H51 H 0.7384 -0.1823 0.9966 0.039 Uiso 1 1 calc R . .
C52 C 0.7841(2) -0.12615(11) 1.00441(18) 0.0280(8) Uani 1 1 d . . .
H52 H 0.7869 -0.1240 0.9576 0.034 Uiso 1 1 calc R . .
C53 C 0.7111(3) -0.20283(13) 1.1190(2) 0.0491(11) Uani 1 1 d . . .
C54 C 0.7102(4) -0.20160(19) 1.1950(3) 0.090(2) Uani 1 1 d . . .
H54A H 0.6842 -0.2257 1.2073 0.135 Uiso 1 1 calc R . .
H54B H 0.6808 -0.1780 1.2045 0.135 Uiso 1 1 calc R . .
H54C H 0.7649 -0.2003 1.2221 0.135 Uiso 1 1 calc R . .
C55 C 0.7551(4) -0.23942(15) 1.1042(3) 0.0780(18) Uani 1 1 d . . .
H55A H 0.8105 -0.2380 1.1297 0.117 Uiso 1 1 calc R . .
H55B H 0.7536 -0.2409 1.0550 0.117 Uiso 1 1 calc R . .
H55C H 0.7297 -0.2633 1.1183 0.117 Uiso 1 1 calc R . .
C56 C 0.6242(3) -0.2058(2) 1.0773(4) 0.091(2) Uani 1 1 d . . .
H56A H 0.6233 -0.2033 1.0283 0.136 Uiso 1 1 calc R . .
H56B H 0.5924 -0.1844 1.0912 0.136 Uiso 1 1 calc R . .
H56C H 0.6018 -0.2318 1.0860 0.136 Uiso 1 1 calc R . .
C57 C 0.5823(2) -0.09098(10) 0.81102(17) 0.0241(8) Uani 1 1 d . . .
C58 C 0.5905(2) -0.11447(11) 0.86998(17) 0.0281(8) Uani 1 1 d . . .
H58 H 0.6162 -0.1037 0.9131 0.034 Uiso 1 1 calc R . .
C59 C 0.5621(2) -0.15278(11) 0.86659(18) 0.0312(8) Uani 1 1 d . . .
H59 H 0.5693 -0.1679 0.9077 0.037 Uiso 1 1 calc R . .
C60 C 0.5229(2) -0.17052(11) 0.80495(19) 0.0343(9) Uani 1 1 d . . .
C61 C 0.5172(2) -0.14754(11) 0.74588(18) 0.0345(9) Uani 1 1 d . . .
H61 H 0.4926 -0.1587 0.7027 0.041 Uiso 1 1 calc R . .
C62 C 0.5466(2) -0.10882(11) 0.74849(18) 0.0291(8) Uani 1 1 d . . .
H62 H 0.5424 -0.0942 0.7071 0.035 Uiso 1 1 calc R . .
C63 C 0.4876(3) -0.21250(13) 0.8043(2) 0.0492(11) Uani 1 1 d U . .
C64 C 0.4346(3) -0.21499(13) 0.8563(2) 0.0485(11) Uani 1 1 d U . .
H64A H 0.4079 -0.2410 0.8523 0.073 Uiso 1 1 calc R . .
H64B H 0.3946 -0.1937 0.8471 0.073 Uiso 1 1 calc R . .
H64C H 0.4673 -0.2119 0.9027 0.073 Uiso 1 1 calc R . .
C65 C 0.5568(4) -0.24223(15) 0.8244(4) 0.0836(17) Uani 1 1 d U . .
H65A H 0.5897 -0.2415 0.7902 0.125 Uiso 1 1 calc R . .
H65B H 0.5355 -0.2692 0.8266 0.125 Uiso 1 1 calc R . .
H65C H 0.5893 -0.2350 0.8694 0.125 Uiso 1 1 calc R . .
C66 C 0.4377(5) -0.22368(19) 0.7328(3) 0.116(3) Uani 1 1 d U . .
H66A H 0.4726 -0.2257 0.7003 0.174 Uiso 1 1 calc R . .
H66B H 0.3974 -0.2030 0.7174 0.174 Uiso 1 1 calc R . .
H66C H 0.4113 -0.2494 0.7355 0.174 Uiso 1 1 calc R . .
C67 C 0.51596(19) -0.01656(10) 0.70912(16) 0.0215(7) Uani 1 1 d . . .
C68 C 0.4400(2) -0.02533(11) 0.71729(17) 0.0292(8) Uani 1 1 d . . .
H68 H 0.4329 -0.0349 0.7603 0.035 Uiso 1 1 calc R . .
C69 C 0.3740(2) -0.02046(12) 0.66416(18) 0.0336(9) Uani 1 1 d . . .
H69 H 0.3227 -0.0268 0.6714 0.040 Uiso 1 1 calc R . .
C70 C 0.3816(2) -0.00640(12) 0.60040(18) 0.0323(9) Uani 1 1 d . A .
C71 C 0.4583(2) 0.00124(12) 0.59215(17) 0.0309(9) Uani 1 1 d . . .
H71 H 0.4657 0.0101 0.5488 0.037 Uiso 1 1 calc R . .
C72 C 0.5243(2) -0.00369(11) 0.64510(17) 0.0272(8) Uani 1 1 d . . .
H72 H 0.5758 0.0018 0.6376 0.033 Uiso 1 1 calc R . .
C73 C 0.3088(2) 0.00207(14) 0.54192(19) 0.0439(11) Uani 1 1 d D . .
C74 C 0.3178(3) -0.0186(2) 0.4775(2) 0.0529(15) Uani 0.876(5) 1 d PD A 1
H74A H 0.3203 -0.0476 0.4850 0.079 Uiso 0.876(5) 1 calc PR A 1
H74B H 0.3669 -0.0096 0.4649 0.079 Uiso 0.876(5) 1 calc PR A 1
H74C H 0.2721 -0.0122 0.4403 0.079 Uiso 0.876(5) 1 calc PR A 1
C75 C 0.2307(3) -0.00869(18) 0.5601(3) 0.0485(14) Uani 0.876(5) 1 d PD A 1
H75A H 0.2262 0.0053 0.6022 0.073 Uiso 0.876(5) 1 calc PR A 1
H75B H 0.2286 -0.0376 0.5674 0.073 Uiso 0.876(5) 1 calc PR A 1
H75C H 0.1865 -0.0008 0.5226 0.073 Uiso 0.876(5) 1 calc PR A 1
C76 C 0.3055(3) 0.04767(16) 0.5284(3) 0.0619(17) Uani 0.876(5) 1 d PD A 1
H76A H 0.2608 0.0538 0.4902 0.093 Uiso 0.876(5) 1 calc PR A 1
H76B H 0.3553 0.0564 0.5169 0.093 Uiso 0.876(5) 1 calc PR A 1
H76C H 0.2982 0.0617 0.5697 0.093 Uiso 0.876(5) 1 calc PR A 1
C74' C 0.2456(16) 0.0250(11) 0.5622(16) 0.0529(15) Uani 0.124(5) 1 d PD A 2
H74D H 0.1941 0.0176 0.5331 0.079 Uiso 0.124(5) 1 calc PR A 2
H74E H 0.2549 0.0536 0.5570 0.079 Uiso 0.124(5) 1 calc PR A 2
H74F H 0.2452 0.0193 0.6102 0.079 Uiso 0.124(5) 1 calc PR A 2
C75' C 0.3343(19) 0.0086(12) 0.4743(12) 0.0485(14) Uani 0.124(5) 1 d PD A 2
H75D H 0.2871 0.0090 0.4366 0.073 Uiso 0.124(5) 1 calc PR A 2
H75E H 0.3697 -0.0131 0.4670 0.073 Uiso 0.124(5) 1 calc PR A 2
H75F H 0.3623 0.0342 0.4758 0.073 Uiso 0.124(5) 1 calc PR A 2
C76' C 0.281(2) -0.0427(5) 0.5307(19) 0.0619(17) Uani 0.124(5) 1 d PD A 2
H76D H 0.2716 -0.0536 0.5736 0.093 Uiso 0.124(5) 1 calc PR A 2
H76E H 0.3233 -0.0583 0.5165 0.093 Uiso 0.124(5) 1 calc PR A 2
H76F H 0.2325 -0.0441 0.4949 0.093 Uiso 0.124(5) 1 calc PR A 2
C77 C 0.62957(19) 0.12780(10) 0.67523(16) 0.0226(7) Uani 1 1 d . . .
C78 C 0.6078(2) 0.09848(11) 0.62450(17) 0.0265(8) Uani 1 1 d . . .
H78 H 0.6284 0.0722 0.6328 0.032 Uiso 1 1 calc R . .
C79 C 0.5567(2) 0.10723(11) 0.56229(17) 0.0269(8) Uani 1 1 d . . .
H79 H 0.5428 0.0867 0.5290 0.032 Uiso 1 1 calc R . .
C80 C 0.5254(2) 0.14541(11) 0.54755(17) 0.0285(8) Uani 1 1 d . . .
C81 C 0.5486(2) 0.17440(11) 0.59781(18) 0.0356(9) Uani 1 1 d . . .
H81 H 0.5291 0.2009 0.5890 0.043 Uiso 1 1 calc R . .
C82 C 0.5990(2) 0.16596(11) 0.66028(18) 0.0308(8) Uani 1 1 d . . .
H82 H 0.6129 0.1866 0.6934 0.037 Uiso 1 1 calc R . .
C83 C 0.4659(2) 0.15604(12) 0.48093(18) 0.0354(9) Uani 1 1 d . . .
C84 C 0.3871(3) 0.16751(16) 0.4967(2) 0.0546(13) Uani 1 1 d . . .
H84A H 0.3663 0.1451 0.5190 0.082 Uiso 1 1 calc R . .
H84B H 0.3492 0.1742 0.4540 0.082 Uiso 1 1 calc R . .
H84C H 0.3944 0.1907 0.5273 0.082 Uiso 1 1 calc R . .
C85 C 0.4528(3) 0.12094(13) 0.43035(19) 0.0433(11) Uani 1 1 d . . .
H85A H 0.4303 0.0983 0.4507 0.065 Uiso 1 1 calc R . .
H85B H 0.5039 0.1131 0.4201 0.065 Uiso 1 1 calc R . .
H85C H 0.4160 0.1290 0.3879 0.065 Uiso 1 1 calc R . .
C86 C 0.4994(3) 0.19141(13) 0.4458(2) 0.0461(11) Uani 1 1 d . . .
H86A H 0.4631 0.1974 0.4020 0.069 Uiso 1 1 calc R . .
H86B H 0.5518 0.1842 0.4377 0.069 Uiso 1 1 calc R . .
H86C H 0.5047 0.2150 0.4756 0.069 Uiso 1 1 calc R . .
C87 C 0.77033(19) 0.18092(10) 0.76796(16) 0.0234(7) Uani 1 1 d . . .
C88 C 0.7901(2) 0.18821(11) 0.70513(18) 0.0303(8) Uani 1 1 d . . .
H88 H 0.7815 0.1679 0.6710 0.036 Uiso 1 1 calc R . .
C89 C 0.8219(2) 0.22426(11) 0.69155(18) 0.0325(9) Uani 1 1 d . . .
H89 H 0.8354 0.2282 0.6484 0.039 Uiso 1 1 calc R . .
C90 C 0.8346(2) 0.25529(10) 0.74001(18) 0.0273(8) Uani 1 1 d . . .
C91 C 0.8148(2) 0.24761(11) 0.80235(18) 0.0310(8) Uani 1 1 d . . .
H91 H 0.8227 0.2679 0.8364 0.037 Uiso 1 1 calc R . .
C92 C 0.7838(2) 0.21116(11) 0.81623(18) 0.0282(8) Uani 1 1 d . . .
H92 H 0.7715 0.2068 0.8598 0.034 Uiso 1 1 calc R . .
C93 C 0.8703(2) 0.29492(11) 0.72255(19) 0.0330(9) Uani 1 1 d . . .
C94 C 0.8151(2) 0.31229(12) 0.6578(2) 0.0383(10) Uani 1 1 d . . .
H94A H 0.7620 0.3167 0.6666 0.057 Uiso 1 1 calc R . .
H94B H 0.8116 0.2935 0.6196 0.057 Uiso 1 1 calc R . .
H94C H 0.8368 0.3377 0.6460 0.057 Uiso 1 1 calc R . .
C95 C 0.9531(2) 0.28695(13) 0.7079(2) 0.0433(10) Uani 1 1 d . . .
H95A H 0.9746 0.3118 0.6934 0.065 Uiso 1 1 calc R . .
H95B H 0.9486 0.2670 0.6714 0.065 Uiso 1 1 calc R . .
H95C H 0.9889 0.2770 0.7496 0.065 Uiso 1 1 calc R . .
C96 C 0.8778(3) 0.32543(12) 0.7801(2) 0.0431(10) Uani 1 1 d . . .
H96A H 0.8952 0.3511 0.7648 0.065 Uiso 1 1 calc R . .
H96B H 0.9170 0.3161 0.8203 0.065 Uiso 1 1 calc R . .
H96C H 0.8260 0.3288 0.7923 0.065 Uiso 1 1 calc R . .
C97 C 0.6657(2) 0.08287(11) 1.08301(19) 0.0321(9) Uani 1 1 d . . .
C98 C 0.7401(3) 0.06789(16) 1.1134(2) 0.0542(13) Uani 1 1 d . . .
H98 H 0.7718 0.0555 1.0858 0.065 Uiso 1 1 calc R . .
C99 C 0.7685(3) 0.07079(18) 1.1833(2) 0.0685(16) Uani 1 1 d . . .
H99 H 0.8200 0.0608 1.2034 0.082 Uiso 1 1 calc R . .
C100 C 0.7238(3) 0.08774(14) 1.2237(2) 0.0462(11) Uani 1 1 d . . .
H100 H 0.7437 0.0891 1.2719 0.055 Uiso 1 1 calc R . .
C101 C 0.6504(2) 0.10280(13) 1.1954(2) 0.0407(10) Uani 1 1 d . . .
H101 H 0.6193 0.1148 1.2237 0.049 Uiso 1 1 calc R . .
C102 C 0.6217(2) 0.10059(12) 1.1260(2) 0.0417(10) Uani 1 1 d . . .
H102 H 0.5706 0.1114 1.1066 0.050 Uiso 1 1 calc R . .
C103 C 0.5337(2) 0.06321(12) 0.96450(19) 0.0339(9) Uani 1 1 d . . .
C104 C 0.4689(2) 0.08556(14) 0.9747(2) 0.0452(11) Uani 1 1 d . . .
H104 H 0.4774 0.1110 0.9960 0.054 Uiso 1 1 calc R . .
C105 C 0.3926(2) 0.07086(16) 0.9540(2) 0.0503(12) Uani 1 1 d . . .
H105 H 0.3485 0.0860 0.9614 0.060 Uiso 1 1 calc R . .
C106 C 0.3808(3) 0.03369(15) 0.9223(2) 0.0488(12) Uani 1 1 d . . .
H106 H 0.3284 0.0233 0.9085 0.059 Uiso 1 1 calc R . .
C107 C 0.4439(2) 0.01199(13) 0.9105(2) 0.0412(10) Uani 1 1 d . . .
H107 H 0.4347 -0.0130 0.8878 0.049 Uiso 1 1 calc R . .
C108 C 0.5209(2) 0.02610(12) 0.93151(18) 0.0355(9) Uani 1 1 d . . .
H108 H 0.5645 0.0108 0.9236 0.043 Uiso 1 1 calc R . .
C109 C 0.6315(2) 0.13220(11) 0.96160(19) 0.0307(8) Uani 1 1 d . . .
C110 C 0.6701(3) 0.16222(13) 1.0028(2) 0.0473(11) Uani 1 1 d . . .
H110 H 0.6991 0.1562 1.0478 0.057 Uiso 1 1 calc R . .
C111 C 0.6668(3) 0.20112(13) 0.9790(2) 0.0498(11) Uani 1 1 d . . .
H111 H 0.6936 0.2218 1.0076 0.060 Uiso 1 1 calc R . .
C112 C 0.6248(3) 0.20998(13) 0.9140(2) 0.0427(10) Uani 1 1 d . . .
H112 H 0.6219 0.2368 0.8979 0.051 Uiso 1 1 calc R . .
C113 C 0.5871(3) 0.18002(13) 0.8721(2) 0.0458(11) Uani 1 1 d . . .
H113 H 0.5586 0.1861 0.8270 0.055 Uiso 1 1 calc R . .
C114 C 0.5905(2) 0.14127(13) 0.8952(2) 0.0409(10) Uani 1 1 d . . .
H114 H 0.5648 0.1206 0.8659 0.049 Uiso 1 1 calc R . .
Cl1 Cl 0.2431(2) 0.80306(8) 0.5174(2) 0.0919(8) Uani 0.831(4) 1 d PD B 1
Cl2 Cl 0.32049(12) 0.87460(8) 0.58798(12) 0.0915(8) Uani 0.831(4) 1 d PD B 1
C1S C 0.2773(12) 0.8508(4) 0.5074(4) 0.073(2) Uani 0.831(4) 1 d PD B 1
H1S1 H 0.2325 0.8672 0.4825 0.088 Uiso 0.831(4) 1 calc PR B 1
H1S2 H 0.3178 0.8495 0.4791 0.088 Uiso 0.831(4) 1 calc PR B 1
Cl1' Cl 0.2276(12) 0.8130(5) 0.5000(11) 0.0919(8) Uani 0.169(4) 1 d PD B 2
Cl2' Cl 0.3167(6) 0.8483(4) 0.6152(6) 0.0915(8) Uani 0.169(4) 1 d PD B 2
C1' C 0.282(6) 0.8557(19) 0.5239(15) 0.073(2) Uani 0.169(4) 1 d PD B 2
H1'1 H 0.2490 0.8799 0.5138 0.088 Uiso 0.169(4) 1 calc PR B 2
H1'2 H 0.3276 0.8577 0.5008 0.088 Uiso 0.169(4) 1 calc PR B 2
N1S N 0.0666(3) 0.3209(2) 0.2536(3) 0.103(2) Uani 1 1 d . . .
C2S C 0.0101(3) 0.31851(16) 0.3605(3) 0.0604(13) Uani 1 1 d . . .
H2S1 H 0.0424 0.3358 0.3953 0.091 Uiso 1 1 calc R . .
H2S2 H 0.0125 0.2910 0.3777 0.091 Uiso 1 1 calc R . .
H2S3 H -0.0452 0.3278 0.3504 0.091 Uiso 1 1 calc R . .
C3S C 0.0402(3) 0.31983(16) 0.2997(3) 0.0586(13) Uani 1 1 d . . .
Cl3 Cl 0.41149(13) 0.08204(7) 0.78468(9) 0.0956(7) Uani 0.880(2) 1 d PD C 1
Cl4 Cl 0.39228(16) 0.13409(7) 0.67046(12) 0.1162(8) Uani 0.880(2) 1 d PD C 1
C4S C 0.4353(3) 0.08933(19) 0.7063(3) 0.0602(16) Uani 0.880(2) 1 d PD C 1
H4S1 H 0.4152 0.0667 0.6754 0.072 Uiso 0.880(2) 1 calc PR C 1
H4S2 H 0.4939 0.0906 0.7120 0.072 Uiso 0.880(2) 1 calc PR C 1
Cl3' Cl 0.3235(9) 0.0625(5) 0.7410(6) 0.0956(7) Uani 0.120(2) 1 d PD C 2
Cl4' Cl 0.4320(12) 0.1232(5) 0.7268(9) 0.1162(8) Uani 0.120(2) 1 d PD C 2
C4' C 0.4208(16) 0.0721(7) 0.734(3) 0.0602(16) Uani 0.120(2) 1 d PD C 2
H4'1 H 0.4590 0.0618 0.7743 0.072 Uiso 0.120(2) 1 calc PR C 2
H4'2 H 0.4314 0.0586 0.6923 0.072 Uiso 0.120(2) 1 calc PR C 2
Cl5 Cl 0.8989(5) 0.1177(2) 0.4450(3) 0.1141(16) Uani 0.695(5) 1 d PDU D 1
Cl6 Cl 0.91865(18) 0.05990(9) 0.35141(12) 0.1060(12) Uani 0.695(5) 1 d PDU D 1
C5S C 0.9539(8) 0.0738(4) 0.4398(5) 0.128(4) Uani 0.695(5) 1 d PDU D 1
H5S1 H 0.9419 0.0529 0.4711 0.154 Uiso 0.695(5) 1 calc PR D 1
H5S2 H 1.0118 0.0791 0.4505 0.154 Uiso 0.695(5) 1 calc PR D 1
Cl5' Cl 0.9168(14) 0.1105(5) 0.4652(8) 0.1141(16) Uani 0.305(5) 1 d PDU D 2
Cl6' Cl 0.9985(7) 0.0434(3) 0.4528(6) 0.181(5) Uani 0.305(5) 1 d PDU D 2
C5' C 0.954(2) 0.0852(8) 0.4043(14) 0.142(6) Uani 0.305(5) 1 d PDU D 2
H5'1 H 0.9945 0.1013 0.3875 0.170 Uiso 0.305(5) 1 calc PR D 2
H5'2 H 0.9118 0.0770 0.3650 0.170 Uiso 0.305(5) 1 calc PR D 2
Cl7 Cl 0.1639(5) 0.0658(2) 0.6994(3) 0.154(3) Uani 0.529(8) 1 d PDU E 1
Cl8 Cl 0.1470(5) 0.1037(2) 0.5694(4) 0.194(3) Uani 0.529(8) 1 d PDU E 1
C6S C 0.1770(10) 0.1121(3) 0.6618(5) 0.078(3) Uani 0.529(8) 1 d PDU E 1
H6S1 H 0.2334 0.1207 0.6748 0.093 Uiso 0.529(8) 1 calc PR E 1
H6S2 H 0.1434 0.1329 0.6766 0.093 Uiso 0.529(8) 1 calc PR E 1
Cl7' Cl 0.2257(6) 0.0464(3) 0.7293(4) 0.216(4) Uani 0.471(8) 1 d PDU C 2
Cl8' Cl 0.1265(5) 0.0857(3) 0.6047(5) 0.194(3) Uani 0.471(8) 1 d PDU C 2
C6' C 0.1805(11) 0.0986(4) 0.6843(7) 0.078(3) Uani 0.471(8) 1 d PDU C 2
H6'1 H 0.1460 0.1116 0.7115 0.093 Uiso 0.471(8) 1 calc PR E 2
H6'2 H 0.2240 0.1172 0.6804 0.093 Uiso 0.471(8) 1 calc PR E 2

loop_
_atom_site_aniso_label
_atom_site_aniso_U_11
_atom_site_aniso_U_22
_atom_site_aniso_U_33
_atom_site_aniso_U_23
_atom_site_aniso_U_13
_atom_site_aniso_U_12
Fe1 0.0219(3) 0.0213(3) 0.0195(3) 0.0037(2) -0.00839(19) -0.0043(2)
P1 0.0268(5) 0.0296(6) 0.0397(6) 0.0076(4) -0.0087(4) -0.0032(4)
N8 0.0283(16) 0.0363(18) 0.0198(15) 0.0015(13) 0.0012(12) -0.0053(14)
N1 0.0224(15) 0.0259(17) 0.0234(15) 0.0029(12) -0.0096(12) -0.0050(13)
N2 0.0217(15) 0.0222(16) 0.0243(15) 0.0035(12) -0.0103(12) -0.0045(12)
N3 0.0215(14) 0.0208(15) 0.0210(14) 0.0006(11) -0.0034(12) -0.0025(12)
N4 0.0212(14) 0.0239(16) 0.0181(14) 0.0028(12) -0.0065(11) -0.0027(12)
N5 0.0224(14) 0.0213(16) 0.0184(14) 0.0016(11) -0.0024(11) -0.0026(12)
N6 0.0226(14) 0.0224(16) 0.0188(14) 0.0023(12) -0.0063(11) -0.0022(12)
N7 0.0212(14) 0.0235(16) 0.0209(15) 0.0003(12) -0.0024(12) -0.0027(12)
C1 0.0198(17) 0.0229(19) 0.0230(18) -0.0017(14) -0.0001(14) -0.0048(14)
C2 0.0191(16) 0.028(2) 0.0198(17) -0.0039(14) -0.0007(13) 0.0004(14)
C3 0.0161(16) 0.027(2) 0.0234(18) -0.0023(14) -0.0022(13) 0.0020(14)
C4 0.0216(17) 0.029(2) 0.0212(17) -0.0002(14) -0.0046(14) 0.0005(15)
C5 0.0159(16) 0.028(2) 0.0213(17) 0.0024(14) -0.0057(13) 0.0007(14)
C6 0.0198(17) 0.0228(18) 0.0221(17) 0.0012(14) -0.0012(14) 0.0041(14)
C7 0.0187(16) 0.0242(19) 0.0218(17) 0.0013(14) -0.0022(13) 0.0033(14)
C8 0.0222(17) 0.025(2) 0.0227(17) 0.0030(14) -0.0010(14) 0.0008(15)
C9 0.0209(16) 0.0213(19) 0.0187(16) 0.0003(13) -0.0010(13) -0.0018(14)
C10 0.0222(17) 0.0234(19) 0.0190(17) -0.0033(14) -0.0010(13) -0.0031(14)
C11 0.0204(17) 0.0246(19) 0.0164(16) -0.0016(14) -0.0025(13) -0.0042(14)
C12 0.0213(17) 0.0240(19) 0.0181(17) -0.0016(14) -0.0040(13) -0.0013(14)
C13 0.0207(16) 0.0218(18) 0.0173(16) 0.0013(13) -0.0041(13) -0.0012(14)
C14 0.0248(17) 0.0212(19) 0.0200(17) 0.0017(13) -0.0001(14) -0.0009(14)
C15 0.0258(17) 0.0216(19) 0.0180(17) 0.0015(14) -0.0003(14) 0.0009(14)
C16 0.0217(17) 0.0210(19) 0.0195(17) 0.0019(13) 0.0003(13) -0.0030(14)
C17 0.0237(17) 0.028(2) 0.0200(17) -0.0005(14) -0.0003(14) -0.0045(15)
C18 0.0296(19) 0.033(2) 0.0242(19) -0.0045(16) -0.0019(15) 0.0003(17)
C19 0.044(2) 0.026(2) 0.036(2) -0.0034(17) 0.0012(18) 0.0011(18)
C20 0.049(2) 0.032(2) 0.037(2) -0.0073(18) 0.0060(19) -0.0077(19)
C21 0.030(2) 0.046(3) 0.040(2) -0.0092(19) -0.0017(17) -0.0138(19)
C22 0.0281(19) 0.031(2) 0.033(2) -0.0015(16) -0.0030(16) -0.0043(17)
C23 0.064(3) 0.036(3) 0.058(3) -0.007(2) 0.008(2) -0.016(2)
C24 0.098(4) 0.049(3) 0.077(4) -0.002(3) 0.028(3) -0.023(3)
C25 0.099(4) 0.037(3) 0.069(3) -0.018(2) 0.016(3) -0.023(3)
C26 0.077(4) 0.052(4) 0.124(5) -0.008(3) -0.020(4) -0.031(3)
C27 0.0170(16) 0.027(2) 0.0224(17) -0.0009(14) -0.0047(13) -0.0026(14)
C28 0.0259(19) 0.034(2) 0.0273(19) -0.0035(16) -0.0047(15) 0.0080(16)
C29 0.034(2) 0.036(2) 0.0247(19) -0.0071(16) -0.0037(16) 0.0044(17)
C30 0.0243(18) 0.034(2) 0.0262(19) 0.0004(16) -0.0057(15) 0.0001(16)
C31 0.0205(18) 0.039(2) 0.032(2) -0.0011(17) -0.0027(15) 0.0061(16)
C32 0.0240(18) 0.032(2) 0.0245(18) -0.0050(15) -0.0016(14) 0.0030(16)
C33 0.037(2) 0.053(3) 0.035(2) -0.0080(19) -0.0173(18) 0.006(2)
C34 0.071(4) 0.159(6) 0.039(3) -0.038(3) -0.029(3) 0.057(4)
C35 0.079(4) 0.076(4) 0.135(6) 0.019(4) -0.067(4) -0.041(3)
C36 0.038(2) 0.075(3) 0.036(2) -0.008(2) -0.0181(19) 0.017(2)
C37 0.0179(16) 0.0229(19) 0.0214(17) 0.0032(14) -0.0036(13) 0.0005(14)
C38 0.0305(19) 0.026(2) 0.0279(19) -0.0009(15) -0.0038(15) 0.0088(16)
C39 0.032(2) 0.041(2) 0.0215(18) -0.0077(16) -0.0046(15) 0.0063(18)
C40 0.0230(18) 0.036(2) 0.0232(18) 0.0038(15) -0.0040(14) 0.0034(16)
C41 0.0220(17) 0.027(2) 0.0280(19) 0.0022(15) -0.0027(14) 0.0069(15)
C42 0.0232(17) 0.028(2) 0.0236(18) -0.0031(15) -0.0009(14) 0.0045(15)
C43 0.034(2) 0.058(3) 0.024(2) 0.0020(18) -0.0087(16) 0.014(2)
C44 0.052(3) 0.095(4) 0.023(2) -0.008(2) -0.0128(19) 0.026(3)
C45 0.038(2) 0.076(4) 0.039(2) -0.012(2) -0.0186(19) 0.015(2)
C46 0.069(3) 0.069(4) 0.045(3) 0.028(3) -0.005(2) 0.008(3)
C47 0.0161(16) 0.0235(19) 0.0277(19) 0.0046(14) -0.0016(14) 0.0041(14)
C48 0.0266(18) 0.026(2) 0.0275(19) 0.0002(15) -0.0013(15) 0.0000(15)
C49 0.037(2) 0.036(2) 0.028(2) 0.0089(17) 0.0040(16) -0.0006(18)
C50 0.034(2) 0.033(2) 0.038(2) 0.0061(18) 0.0018(17) -0.0026(18)
C51 0.034(2) 0.023(2) 0.036(2) 0.0000(16) -0.0028(16) -0.0013(16)
C52 0.0282(19) 0.025(2) 0.0279(19) 0.0025(15) 0.0003(15) 0.0018(16)
C53 0.060(3) 0.035(3) 0.052(3) 0.011(2) 0.011(2) -0.014(2)
C54 0.132(6) 0.071(4) 0.076(4) 0.014(3) 0.042(4) -0.047(4)
C55 0.114(5) 0.036(3) 0.090(4) 0.014(3) 0.035(4) -0.009(3)
C56 0.064(4) 0.082(5) 0.123(5) 0.026(4) 0.011(4) -0.034(3)
C57 0.0231(17) 0.0239(19) 0.0229(18) 0.0002(14) 0.0002(14) -0.0021(15)
C58 0.0298(19) 0.028(2) 0.0214(18) -0.0007(15) -0.0045(15) -0.0056(16)
C59 0.038(2) 0.027(2) 0.0259(19) 0.0051(15) 0.0012(16) -0.0032(17)
C60 0.051(2) 0.022(2) 0.030(2) -0.0041(16) 0.0077(18) -0.0085(18)
C61 0.051(2) 0.026(2) 0.0241(19) -0.0065(15) 0.0026(17) -0.0095(18)
C62 0.036(2) 0.027(2) 0.0222(18) -0.0003(15) 0.0018(15) -0.0056(16)
C63 0.083(3) 0.028(2) 0.036(2) -0.0031(18) 0.014(2) -0.016(2)
C64 0.049(2) 0.030(2) 0.066(3) -0.002(2) 0.012(2) -0.012(2)
C65 0.100(4) 0.029(3) 0.145(5) -0.001(3) 0.077(3) -0.002(3)
C66 0.218(7) 0.064(4) 0.053(3) -0.006(3) -0.001(3) -0.091(4)
C67 0.0229(17) 0.0198(18) 0.0184(17) -0.0005(13) -0.0031(13) -0.0016(14)
C68 0.0294(19) 0.036(2) 0.0196(18) 0.0015(15) -0.0013(15) -0.0068(16)
C69 0.0218(18) 0.050(3) 0.0258(19) -0.0008(17) -0.0030(15) -0.0102(17)
C70 0.0257(19) 0.041(2) 0.0256(19) -0.0024(16) -0.0048(15) -0.0072(17)
C71 0.030(2) 0.042(2) 0.0177(17) 0.0018(15) -0.0022(15) -0.0071(17)
C72 0.0233(18) 0.034(2) 0.0222(18) -0.0002(15) -0.0001(14) -0.0061(15)
C73 0.031(2) 0.067(3) 0.027(2) 0.005(2) -0.0098(17) -0.006(2)
C74 0.036(3) 0.086(5) 0.028(3) -0.010(3) -0.011(2) 0.006(3)
C75 0.029(2) 0.067(4) 0.041(3) -0.001(3) -0.009(2) 0.007(2)
C76 0.050(3) 0.058(4) 0.063(4) 0.017(3) -0.020(3) 0.007(3)
C74' 0.036(3) 0.086(5) 0.028(3) -0.010(3) -0.011(2) 0.006(3)
C75' 0.029(2) 0.067(4) 0.041(3) -0.001(3) -0.009(2) 0.007(2)
C76' 0.050(3) 0.058(4) 0.063(4) 0.017(3) -0.020(3) 0.007(3)
C77 0.0232(17) 0.0210(19) 0.0206(17) 0.0026(14) -0.0014(14) -0.0010(14)
C78 0.0296(19) 0.0223(19) 0.0249(18) 0.0010(14) 0.0004(15) 0.0016(15)
C79 0.0317(19) 0.025(2) 0.0206(18) -0.0028(14) -0.0018(14) -0.0023(16)
C80 0.033(2) 0.030(2) 0.0189(17) 0.0004(15) -0.0030(15) 0.0035(16)
C81 0.047(2) 0.024(2) 0.029(2) 0.0015(16) -0.0072(17) 0.0105(18)
C82 0.038(2) 0.026(2) 0.0233(18) -0.0034(15) -0.0034(16) 0.0023(17)
C83 0.044(2) 0.033(2) 0.0206(18) 0.0005(16) -0.0114(16) 0.0099(18)
C84 0.046(3) 0.068(3) 0.039(2) -0.003(2) -0.013(2) 0.020(2)
C85 0.054(3) 0.044(3) 0.023(2) 0.0003(18) -0.0132(18) 0.002(2)
C86 0.066(3) 0.037(2) 0.026(2) 0.0052(18) -0.0106(19) 0.008(2)
C87 0.0225(17) 0.0226(19) 0.0213(17) 0.0030(14) -0.0033(14) -0.0009(14)
C88 0.038(2) 0.025(2) 0.0260(19) -0.0025(15) 0.0023(16) -0.0043(17)
C89 0.042(2) 0.032(2) 0.0236(19) 0.0034(16) 0.0069(16) -0.0074(18)
C90 0.0261(18) 0.0224(19) 0.0295(19) 0.0049(15) -0.0025(15) -0.0033(15)
C91 0.035(2) 0.026(2) 0.0276(19) -0.0014(15) -0.0020(16) -0.0031(16)
C92 0.0330(19) 0.028(2) 0.0217(18) 0.0013(15) 0.0011(15) -0.0033(16)
C93 0.034(2) 0.024(2) 0.037(2) 0.0060(16) -0.0010(16) -0.0065(16)
C94 0.040(2) 0.029(2) 0.041(2) 0.0103(17) -0.0010(18) -0.0078(18)
C95 0.033(2) 0.037(2) 0.058(3) 0.014(2) 0.0049(19) -0.0036(19)
C96 0.058(3) 0.026(2) 0.042(2) 0.0033(18) 0.004(2) -0.014(2)
C97 0.0256(19) 0.028(2) 0.038(2) 0.0102(17) -0.0019(16) -0.0093(16)
C98 0.041(2) 0.086(4) 0.034(2) 0.003(2) 0.0048(19) 0.029(2)
C99 0.055(3) 0.110(5) 0.036(3) 0.006(3) 0.000(2) 0.046(3)
C100 0.050(3) 0.056(3) 0.034(2) 0.011(2) 0.012(2) 0.004(2)
C101 0.035(2) 0.044(3) 0.045(2) -0.0049(19) 0.0132(19) -0.0060(19)
C102 0.025(2) 0.035(2) 0.062(3) -0.002(2) 0.0008(19) 0.0013(17)
C103 0.0255(19) 0.037(2) 0.033(2) 0.0039(17) -0.0071(16) -0.0046(17)
C104 0.032(2) 0.051(3) 0.045(2) -0.006(2) -0.0083(18) 0.000(2)
C105 0.026(2) 0.077(4) 0.043(2) -0.011(2) -0.0037(18) 0.001(2)
C106 0.030(2) 0.078(4) 0.035(2) -0.007(2) -0.0006(18) -0.017(2)
C107 0.042(2) 0.046(3) 0.032(2) -0.0019(18) 0.0018(18) -0.015(2)
C108 0.032(2) 0.043(2) 0.029(2) 0.0032(17) 0.0016(16) -0.0044(18)
C109 0.0261(19) 0.029(2) 0.033(2) 0.0071(16) -0.0006(16) 0.0014(16)
C110 0.054(3) 0.034(2) 0.043(2) 0.0118(19) -0.011(2) -0.012(2)
C111 0.060(3) 0.034(2) 0.049(3) 0.005(2) -0.001(2) -0.008(2)
C112 0.052(3) 0.030(2) 0.047(3) 0.0092(19) 0.014(2) 0.009(2)
C113 0.056(3) 0.045(3) 0.033(2) 0.014(2) 0.001(2) 0.012(2)
C114 0.045(2) 0.037(2) 0.036(2) -0.0009(18) -0.0012(18) 0.0029(19)
Cl1 0.0908(19) 0.0505(17) 0.135(3) 0.0014(13) 0.0257(16) 0.0043(12)
Cl2 0.0786(12) 0.0810(17) 0.1063(17) -0.0261(13) 0.0012(11) 0.0012(12)
C1S 0.060(4) 0.074(5) 0.080(5) -0.004(5) 0.003(6) -0.010(4)
Cl1' 0.0908(19) 0.0505(17) 0.135(3) 0.0014(13) 0.0257(16) 0.0043(12)
Cl2' 0.0786(12) 0.0810(17) 0.1063(17) -0.0261(13) 0.0012(11) 0.0012(12)
C1' 0.060(4) 0.074(5) 0.080(5) -0.004(5) 0.003(6) -0.010(4)
N1S 0.094(4) 0.154(6) 0.056(3) -0.020(3) 0.008(3) -0.031(4)
C2S 0.066(3) 0.060(3) 0.058(3) 0.010(2) 0.019(3) 0.016(3)
C3S 0.061(3) 0.065(4) 0.050(3) -0.017(3) 0.014(3) -0.016(3)
Cl3 0.1164(15) 0.1180(16) 0.0486(10) 0.0175(9) 0.0099(9) 0.0099(12)
Cl4 0.154(2) 0.1036(16) 0.1023(16) 0.0531(13) 0.0531(15) 0.0261(15)
C4S 0.047(3) 0.071(5) 0.063(4) -0.013(3) 0.014(3) 0.000(3)
Cl3' 0.1164(15) 0.1180(16) 0.0486(10) 0.0175(9) 0.0099(9) 0.0099(12)
Cl4' 0.154(2) 0.1036(16) 0.1023(16) 0.0531(13) 0.0531(15) 0.0261(15)
C4' 0.047(3) 0.071(5) 0.063(4) -0.013(3) 0.014(3) 0.000(3)
Cl5 0.157(5) 0.092(3) 0.103(4) 0.011(2) 0.049(4) 0.001(2)
Cl6 0.136(2) 0.114(2) 0.0643(15) -0.0224(13) 0.0132(14) 0.0449(18)
C5S 0.129(7) 0.160(9) 0.118(8) 0.064(7) 0.077(7) 0.074(7)
Cl5' 0.157(5) 0.092(3) 0.103(4) 0.011(2) 0.049(4) 0.001(2)
Cl6' 0.234(10) 0.135(7) 0.223(9) 0.010(6) 0.157(8) 0.061(7)
C5' 0.146(10) 0.172(11) 0.120(11) 0.043(10) 0.059(10) 0.047(10)
Cl7 0.176(6) 0.182(6) 0.107(4) -0.006(3) 0.040(4) -0.001(4)
Cl8 0.253(7) 0.175(5) 0.185(5) 0.061(4) 0.114(5) 0.134(5)
C6S 0.106(5) 0.061(5) 0.052(5) 0.009(4) -0.013(5) 0.014(5)
Cl7' 0.166(6) 0.342(9) 0.142(5) -0.102(6) 0.041(5) 0.033(6)
Cl8' 0.179(6) 0.225(7) 0.194(7) 0.028(6) 0.078(5) 0.079(5)
C6' 0.106(5) 0.061(5) 0.052(5) 0.009(4) -0.013(5) 0.014(5)

loop_
_atom_type_symbol
_atom_type_description
_atom_type_scat_dispersion_real
_atom_type_scat_dispersion_imag
_atom_type_scat_source
C C 0.0033 0.0016 'International Tables Vol C Tables 4.2.6.8 and 6.1.1.4'
H H 0.0000 0.0000 'International Tables Vol C Tables 4.2.6.8 and 6.1.1.4'
Cl Cl 0.1484 0.1585 'International Tables Vol C Tables 4.2.6.8 and 6.1.1.4'
Fe Fe 0.3463 0.8444 'International Tables Vol C Tables 4.2.6.8 and 6.1.1.4'
N N 0.0061 0.0033 'International Tables Vol C Tables 4.2.6.8 and 6.1.1.4'
P P 0.1023 0.0942 'International Tables Vol C Tables 4.2.6.8 and 6.1.1.4'

loop_
_geom_angle_atom_site_label_1
_geom_angle_atom_site_label_2
_geom_angle_atom_site_label_3
_geom_angle
N1 Fe1 N2 80.88(12)
N1 Fe1 N4 160.66(13)
N2 Fe1 N4 90.16(12)
N1 Fe1 N6 90.35(12)
N2 Fe1 N6 161.06(13)
N4 Fe1 N6 92.90(12)
N1 Fe1 N8 97.88(13)
N2 Fe1 N8 95.94(13)
N4 Fe1 N8 100.08(12)
N6 Fe1 N8 101.91(13)
N8 P1 C103 109.42(19)
N8 P1 C97 108.36(18)
C103 P1 C97 111.73(18)
N8 P1 C109 115.00(18)
C103 P1 C109 105.70(17)
C97 P1 C109 106.66(18)
P1 N8 Fe1 154.5(2)
C1 N1 C4 111.3(3)
C1 N1 Fe1 128.5(2)
C4 N1 Fe1 117.5(2)
C8 N2 C5 111.3(3)
C8 N2 Fe1 128.6(2)
C5 N2 Fe1 117.7(2)
C8 N3 C9 121.3(3)
C12 N4 C9 108.8(3)
C12 N4 Fe1 124.6(2)
C9 N4 Fe1 125.1(2)
C12 N5 C13 122.4(3)
C13 N6 C16 108.8(3)
C13 N6 Fe1 125.6(2)
C16 N6 Fe1 125.6(2)
C16 N7 C1 120.5(3)
N1 C1 N7 124.3(3)
N1 C1 C2 107.7(3)
N7 C1 C2 127.9(3)
C3 C2 C1 106.9(3)
C3 C2 C17 130.1(3)
C1 C2 C17 123.0(3)
C2 C3 C4 107.8(3)
C2 C3 C27 123.9(3)
C4 C3 C27 128.2(3)
N1 C4 C5 110.4(3)
N1 C4 C3 106.3(3)
C5 C4 C3 143.2(3)
N2 C5 C4 110.2(3)
N2 C5 C6 106.6(3)
C4 C5 C6 143.1(3)
C7 C6 C5 107.2(3)
C7 C6 C37 124.3(3)
C5 C6 C37 128.5(3)
C6 C7 C8 107.5(3)
C6 C7 C47 129.6(3)
C8 C7 C47 122.2(3)
N3 C8 N2 124.6(3)
N3 C8 C7 127.9(3)
N2 C8 C7 107.4(3)
N3 C9 N4 126.4(3)
N3 C9 C10 125.1(3)
N4 C9 C10 108.4(3)
C11 C10 C9 106.3(3)
C11 C10 C57 128.9(3)
C9 C10 C57 124.7(3)
C10 C11 C12 108.3(3)
C10 C11 C67 129.9(3)
C12 C11 C67 121.7(3)
N5 C12 N4 126.4(3)
N5 C12 C11 125.4(3)
N4 C12 C11 108.2(3)
N5 C13 N6 126.0(3)
N5 C13 C14 125.1(3)
N6 C13 C14 108.9(3)
C15 C14 C13 106.8(3)
C15 C14 C77 128.6(3)
C13 C14 C77 124.6(3)
C14 C15 C16 107.1(3)
C14 C15 C87 129.3(3)
C16 C15 C87 123.2(3)
N7 C16 N6 127.3(3)
N7 C16 C15 124.4(3)
N6 C16 C15 108.4(3)
C18 C17 C22 117.1(3)
C18 C17 C2 120.7(3)
C22 C17 C2 122.1(3)
C19 C18 C17 121.8(3)
C19 C18 H18 119.1
C17 C18 H18 119.1
C18 C19 C20 121.7(4)
C18 C19 H19 119.1
C20 C19 H19 119.1
C19 C20 C21 116.5(4)
C19 C20 C23 120.2(4)
C21 C20 C23 123.2(4)
C22 C21 C20 122.0(4)
C22 C21 H21 119.0
C20 C21 H21 119.0
C21 C22 C17 120.8(4)
C21 C22 H22 119.6
C17 C22 H22 119.6
C26 C23 C20 112.0(4)
C26 C23 C24 108.6(5)
C20 C23 C24 108.7(4)
C26 C23 C25 110.2(4)
C20 C23 C25 110.0(4)
C24 C23 C25 107.2(4)
C23 C24 H24A 109.5
C23 C24 H24B 109.5
H24A C24 H24B 109.5
C23 C24 H24C 109.5
H24A C24 H24C 109.5
H24B C24 H24C 109.5
C23 C25 H25A 109.5
C23 C25 H25B 109.5
H25A C25 H25B 109.5
C23 C25 H25C 109.5
H25A C25 H25C 109.5
H25B C25 H25C 109.5
C23 C26 H26A 109.5
C23 C26 H26B 109.5
H26A C26 H26B 109.5
C23 C26 H26C 109.5
H26A C26 H26C 109.5
H26B C26 H26C 109.5
C32 C27 C28 117.9(3)
C32 C27 C3 123.0(3)
C28 C27 C3 118.9(3)
C29 C28 C27 121.2(3)
C29 C28 H28 119.4
C27 C28 H28 119.4
C28 C29 C30 121.7(3)
C28 C29 H29 119.2
C30 C29 H29 119.2
C31 C30 C29 116.6(3)
C31 C30 C33 122.9(3)
C29 C30 C33 120.3(3)
C30 C31 C32 121.7(3)
C30 C31 H31 119.2
C32 C31 H31 119.2
C27 C32 C31 120.6(3)
C27 C32 H32 119.7
C31 C32 H32 119.7
C36 C33 C35 108.3(5)
C36 C33 C34 107.3(4)
C35 C33 C34 111.2(5)
C36 C33 C30 113.0(3)
C35 C33 C30 106.4(4)
C34 C33 C30 110.6(4)
C33 C34 H34A 109.5
C33 C34 H34B 109.5
H34A C34 H34B 109.5
C33 C34 H34C 109.5
H34A C34 H34C 109.5
H34B C34 H34C 109.5
C33 C35 H35A 109.5
C33 C35 H35B 109.5
H35A C35 H35B 109.5
C33 C35 H35C 109.5
H35A C35 H35C 109.5
H35B C35 H35C 109.5
C33 C36 H36A 109.5
C33 C36 H36B 109.5
H36A C36 H36B 109.5
C33 C36 H36C 109.5
H36A C36 H36C 109.5
H36B C36 H36C 109.5
C38 C37 C42 117.7(3)
C38 C37 C6 121.9(3)
C42 C37 C6 120.1(3)
C39 C38 C37 121.1(3)
C39 C38 H38 119.5
C37 C38 H38 119.5
C38 C39 C40 121.1(3)
C38 C39 H39 119.4
C40 C39 H39 119.4
C39 C40 C41 117.5(3)
C39 C40 C43 123.0(3)
C41 C40 C43 119.5(3)
C42 C41 C40 121.6(3)
C42 C41 H41 119.2
C40 C41 H41 119.2
C41 C42 C37 120.9(3)
C41 C42 H42 119.6
C37 C42 H42 119.6
C44 C43 C40 112.1(3)
C44 C43 C45 109.0(4)
C40 C43 C45 108.4(3)
C44 C43 C46 109.4(4)
C40 C43 C46 109.6(3)
C45 C43 C46 108.3(4)
C43 C44 H44A 109.5
C43 C44 H44B 109.5
H44A C44 H44B 109.5
C43 C44 H44C 109.5
H44A C44 H44C 109.5
H44B C44 H44C 109.5
C43 C45 H45A 109.5
C43 C45 H45B 109.5
H45A C45 H45B 109.5
C43 C45 H45C 109.5
H45A C45 H45C 109.5
H45B C45 H45C 109.5
C43 C46 H46A 109.5
C43 C46 H46B 109.5
H46A C46 H46B 109.5
C43 C46 H46C 109.5
H46A C46 H46C 109.5
H46B C46 H46C 109.5
C48 C47 C52 117.5(3)
C48 C47 C7 121.1(3)
C52 C47 C7 120.9(3)
C49 C48 C47 121.3(3)
C49 C48 H48 119.4
C47 C48 H48 119.4
C50 C49 C48 121.5(3)
C50 C49 H49 119.2
C48 C49 H49 119.2
C49 C50 C51 117.1(3)
C49 C50 C53 122.3(4)
C51 C50 C53 120.6(4)
C52 C51 C50 121.8(4)
C52 C51 H51 119.1
C50 C51 H51 119.1
C51 C52 C47 120.6(3)
C51 C52 H52 119.7
C47 C52 H52 119.7
C55 C53 C54 109.5(5)
C55 C53 C50 110.2(4)
C54 C53 C50 112.2(4)
C55 C53 C56 108.1(5)
C54 C53 C56 108.5(5)
C50 C53 C56 108.3(4)
C53 C54 H54A 109.5
C53 C54 H54B 109.5
H54A C54 H54B 109.5
C53 C54 H54C 109.5
H54A C54 H54C 109.5
H54B C54 H54C 109.5
C53 C55 H55A 109.5
C53 C55 H55B 109.5
H55A C55 H55B 109.5
C53 C55 H55C 109.5
H55A C55 H55C 109.5
H55B C55 H55C 109.5
C53 C56 H56A 109.5
C53 C56 H56B 109.5
H56A C56 H56B 109.5
C53 C56 H56C 109.5
H56A C56 H56C 109.5
H56B C56 H56C 109.5
C58 C57 C62 117.2(3)
C58 C57 C10 122.3(3)
C62 C57 C10 120.5(3)
C59 C58 C57 121.1(3)
C59 C58 H58 119.5
C57 C58 H58 119.5
C58 C59 C60 122.6(3)
C58 C59 H59 118.7
C60 C59 H59 118.7
C61 C60 C59 116.2(3)
C61 C60 C63 123.1(3)
C59 C60 C63 120.7(3)
C62 C61 C60 121.7(3)
C62 C61 H61 119.1
C60 C61 H61 119.1
C61 C62 C57 121.1(3)
C61 C62 H62 119.4
C57 C62 H62 119.4
C64 C63 C60 109.9(3)
C64 C63 C65 109.3(4)
C60 C63 C65 108.0(4)
C64 C63 C66 108.7(5)
C60 C63 C66 111.7(4)
C65 C63 C66 109.1(5)
C63 C64 H64A 109.5
C63 C64 H64B 109.5
H64A C64 H64B 109.5
C63 C64 H64C 109.5
H64A C64 H64C 109.5
H64B C64 H64C 109.5
C63 C65 H65A 109.5
C63 C65 H65B 109.5
H65A C65 H65B 109.5
C63 C65 H65C 109.5
H65A C65 H65C 109.5
H65B C65 H65C 109.5
C63 C66 H66A 109.5
C63 C66 H66B 109.5
H66A C66 H66B 109.5
C63 C66 H66C 109.5
H66A C66 H66C 109.5
H66B C66 H66C 109.5
C68 C67 C72 117.7(3)
C68 C67 C11 121.3(3)
C72 C67 C11 120.9(3)
C69 C68 C67 121.5(3)
C69 C68 H68 119.3
C67 C68 H68 119.3
C68 C69 C70 121.2(3)
C68 C69 H69 119.4
C70 C69 H69 119.4
C71 C70 C69 116.9(3)
C71 C70 C73 120.8(3)
C69 C70 C73 122.3(3)
C72 C71 C70 122.0(3)
C72 C71 H71 119.0
C70 C71 H71 119.0
C71 C72 C67 120.7(3)
C71 C72 H72 119.7
C67 C72 H72 119.7
C74' C73 C74 134.8(13)
C74' C73 C75 45.7(16)
C74 C73 C75 111.1(4)
C74' C73 C75' 123.1(18)
C75 C73 C75' 133.7(13)
C74' C73 C70 114.7(13)
C74 C73 C70 110.3(4)
C75 C73 C70 113.1(3)
C75' C73 C70 110.8(13)
C74' C73 C76 61.9(17)
C74 C73 C76 108.2(4)
C75 C73 C76 106.0(4)
C75' C73 C76 73.2(15)
C70 C73 C76 107.8(3)
C74' C73 C76' 108.8(19)
C74 C73 C76' 61.4(14)
C75 C73 C76' 63.5(14)
C75' C73 C76' 98.3(18)
C70 C73 C76' 95.8(13)
C76 C73 C76' 156.3(13)
C73 C74 H74A 109.5
C73 C74 H74B 109.5
C73 C74 H74C 109.5
C73 C75 H75A 109.5
C73 C75 H75B 109.5
C73 C75 H75C 109.5
C73 C76 H76A 109.5
C73 C76 H76B 109.5
C73 C76 H76C 109.5
C73 C74' H74D 109.5
C73 C74' H74E 109.5
H74D C74' H74E 109.5
C73 C74' H74F 109.5
H74D C74' H74F 109.5
H74E C74' H74F 109.5
C73 C75' H75D 109.5
C73 C75' H75E 109.5
H75D C75' H75E 109.5
C73 C75' H75F 109.5
H75D C75' H75F 109.5
H75E C75' H75F 109.5
C73 C76' H76D 109.5
C73 C76' H76E 109.5
H76D C76' H76E 109.5
C73 C76' H76F 109.5
H76D C76' H76F 109.5
H76E C76' H76F 109.5
C82 C77 C78 117.4(3)
C82 C77 C14 121.6(3)
C78 C77 C14 121.0(3)
C79 C78 C77 121.1(3)
C79 C78 H78 119.4
C77 C78 H78 119.4
C78 C79 C80 121.5(3)
C78 C79 H79 119.2
C80 C79 H79 119.2
C81 C80 C79 116.8(3)
C81 C80 C83 119.8(3)
C79 C80 C83 123.4(3)
C82 C81 C80 122.2(3)
C82 C81 H81 118.9
C80 C81 H81 118.9
C81 C82 C77 121.0(3)
C81 C82 H82 119.5
C77 C82 H82 119.5
C84 C83 C80 109.7(3)
C84 C83 C85 108.9(4)
C80 C83 C85 111.6(3)
C84 C83 C86 109.9(4)
C80 C83 C86 109.1(3)
C85 C83 C86 107.6(3)
C83 C84 H84A 109.5
C83 C84 H84B 109.5
H84A C84 H84B 109.5
C83 C84 H84C 109.5
H84A C84 H84C 109.5
H84B C84 H84C 109.5
C83 C85 H85A 109.5
C83 C85 H85B 109.5
H85A C85 H85B 109.5
C83 C85 H85C 109.5
H85A C85 H85C 109.5
H85B C85 H85C 109.5
C83 C86 H86A 109.5
C83 C86 H86B 109.5
H86A C86 H86B 109.5
C83 C86 H86C 109.5
H86A C86 H86C 109.5
H86B C86 H86C 109.5
C92 C87 C88 117.7(3)
C92 C87 C15 121.6(3)
C88 C87 C15 120.7(3)
C89 C88 C87 121.2(3)
C89 C88 H88 119.4
C87 C88 H88 119.4
C88 C89 C90 121.5(3)
C88 C89 H89 119.3
C90 C89 H89 119.3
C91 C90 C89 116.8(3)
C91 C90 C93 123.7(3)
C89 C90 C93 119.5(3)
C92 C91 C90 121.7(3)
C92 C91 H91 119.2
C90 C91 H91 119.2
C87 C92 C91 121.3(3)
C87 C92 H92 119.4
C91 C92 H92 119.4
C96 C93 C90 112.4(3)
C96 C93 C95 109.3(3)
C90 C93 C95 109.1(3)
C96 C93 C94 108.4(3)
C90 C93 C94 108.3(3)
C95 C93 C94 109.3(3)
C93 C94 H94A 109.5
C93 C94 H94B 109.5
H94A C94 H94B 109.5
C93 C94 H94C 109.5
H94A C94 H94C 109.5
H94B C94 H94C 109.5
C93 C95 H95A 109.5
C93 C95 H95B 109.5
H95A C95 H95B 109.5
C93 C95 H95C 109.5
H95A C95 H95C 109.5
H95B C95 H95C 109.5
C93 C96 H96A 109.5
C93 C96 H96B 109.5
H96A C96 H96B 109.5
C93 C96 H96C 109.5
H96A C96 H96C 109.5
H96B C96 H96C 109.5
C98 C97 C102 117.3(4)
C98 C97 P1 118.8(3)
C102 C97 P1 123.7(3)
C99 C98 C97 120.5(4)
C99 C98 H98 119.8
C97 C98 H98 119.8
C100 C99 C98 120.8(4)
C100 C99 H99 119.6
C98 C99 H99 119.6
C99 C100 C101 120.1(4)
C99 C100 H100 119.9
C101 C100 H100 119.9
C100 C101 C102 119.9(4)
C100 C101 H101 120.1
C102 C101 H101 120.1
C101 C102 C97 121.4(4)
C101 C102 H102 119.3
C97 C102 H102 119.3
C104 C103 C108 119.7(3)
C104 C103 P1 121.5(3)
C108 C103 P1 118.8(3)
C105 C104 C103 120.3(4)
C105 C104 H104 119.8
C103 C104 H104 119.8
C104 C105 C106 119.4(4)
C104 C105 H105 120.3
C106 C105 H105 120.3
C107 C106 C105 120.7(4)
C107 C106 H106 119.6
C105 C106 H106 119.6
C106 C107 C108 120.7(4)
C106 C107 H107 119.7
C108 C107 H107 119.7
C107 C108 C103 119.2(4)
C107 C108 H108 120.4
C103 C108 H108 120.4
C110 C109 C114 119.3(4)
C110 C109 P1 121.5(3)
C114 C109 P1 119.2(3)
C109 C110 C111 120.3(4)
C109 C110 H110 119.9
C111 C110 H110 119.9
C112 C111 C110 120.2(4)
C112 C111 H111 119.9
C110 C111 H111 119.9
C111 C112 C113 119.9(4)
C111 C112 H112 120.1
C113 C112 H112 120.1
C114 C113 C112 120.3(4)
C114 C113 H113 119.8
C112 C113 H113 119.8
C113 C114 C109 120.1(4)
C113 C114 H114 120.0
C109 C114 H114 120.0
Cl1 C1S Cl2 113.0(5)
Cl1 C1S H1S1 109.0
Cl2 C1S H1S1 109.0
Cl1 C1S H1S2 109.0
Cl2 C1S H1S2 109.0
H1S1 C1S H1S2 107.8
Cl1' C1' Cl2' 101.9(16)
Cl1' C1' H1'1 111.4
Cl2' C1' H1'1 111.4
Cl1' C1' H1'2 111.4
Cl2' C1' H1'2 111.4
H1'1 C1' H1'2 109.3
C3S C2S H2S1 109.5
C3S C2S H2S2 109.5
H2S1 C2S H2S2 109.5
C3S C2S H2S3 109.5
H2S1 C2S H2S3 109.5
H2S2 C2S H2S3 109.5
N1S C3S C2S 177.4(6)
Cl3 C4S Cl4 109.2(3)
Cl3 C4S H4S1 109.8
Cl4 C4S H4S1 109.8
Cl3 C4S H4S2 109.8
Cl4 C4S H4S2 109.8
H4S1 C4S H4S2 108.3
Cl7' Cl3' C4' 165.4(19)
Cl4' C4' Cl3' 108.2(16)
Cl4' C4' H4'1 110.1
Cl3' C4' H4'1 110.1
Cl3' C4' H4'2 110.1
H4'1 C4' H4'2 108.4
Cl5 C5S Cl6 101.7(6)
Cl5 C5S H5S1 111.4
Cl6 C5S H5S1 111.4
Cl5 C5S H5S2 111.4
Cl6 C5S H5S2 111.4
H5S1 C5S H5S2 109.3
Cl5' C5' Cl6' 100.6(13)
Cl5' C5' H5'1 111.6
Cl6' C5' H5'1 111.7
Cl5' C5' H5'2 111.7
Cl6' C5' H5'2 111.7
H5'1 C5' H5'2 109.4
Cl7 C6S Cl8 105.2(6)
Cl7 C6S H6S1 110.7
Cl8 C6S H6S1 110.7
Cl7 C6S H6S2 110.7
Cl8 C6S H6S2 110.7
H6S1 C6S H6S2 108.8
Cl3' Cl7' C6' 93.3(9)
Cl8' C6' Cl7' 105.7(8)
Cl8' C6' H6'1 110.6
Cl7' C6' H6'1 110.6
Cl8' C6' H6'2 110.6
Cl7' C6' H6'2 110.6
H6'1 C6' H6'2 108.7

loop_
_geom_bond_atom_site_label_1
_geom_bond_atom_site_label_2
_geom_bond_distance
Fe1 N1 1.840(3)
Fe1 N2 1.844(3)
Fe1 N4 1.862(3)
Fe1 N6 1.866(3)
Fe1 N8 1.963(3)
P1 N8 1.427(3)
P1 C103 1.795(4)
P1 C97 1.800(4)
P1 C109 1.800(4)
N1 C1 1.342(4)
N1 C4 1.394(4)
N2 C8 1.351(4)
N2 C5 1.387(4)
N3 C8 1.334(4)
N3 C9 1.337(4)
N4 C12 1.378(4)
N4 C9 1.385(4)
N5 C12 1.331(4)
N5 C13 1.338(4)
N6 C13 1.372(4)
N6 C16 1.374(4)
N7 C16 1.336(4)
N7 C1 1.349(4)
C1 C2 1.447(4)
C2 C3 1.398(5)
C2 C17 1.469(5)
C3 C4 1.436(5)
C3 C27 1.487(4)
C4 C5 1.425(5)
C5 C6 1.442(5)
C6 C7 1.400(5)
C6 C37 1.476(4)
C7 C8 1.444(4)
C7 C47 1.472(5)
C9 C10 1.456(4)
C10 C11 1.385(5)
C10 C57 1.471(5)
C11 C12 1.439(5)
C11 C67 1.480(4)
C13 C14 1.448(5)
C14 C15 1.388(5)
C14 C77 1.470(4)
C15 C16 1.453(4)
C15 C87 1.471(5)
C17 C18 1.395(5)
C17 C22 1.397(5)
C18 C19 1.381(5)
C18 H18 0.9500
C19 C20 1.387(6)
C19 H19 0.9500
C20 C21 1.406(6)
C20 C23 1.530(6)
C21 C22 1.384(5)
C21 H21 0.9500
C22 H22 0.9500
C23 C26 1.509(7)
C23 C24 1.535(7)
C23 C25 1.543(7)
C24 H24A 0.9800
C24 H24B 0.9800
C24 H24C 0.9800
C25 H25A 0.9800
C25 H25B 0.9800
C25 H25C 0.9800
C26 H26A 0.9800
C26 H26B 0.9800
C26 H26C 0.9800
C27 C32 1.371(5)
C27 C28 1.390(5)
C28 C29 1.376(5)
C28 H28 0.9500
C29 C30 1.389(5)
C29 H29 0.9500
C30 C31 1.389(5)
C30 C33 1.538(5)
C31 C32 1.398(5)
C31 H31 0.9500
C32 H32 0.9500
C33 C36 1.503(6)
C33 C35 1.524(8)
C33 C34 1.532(7)
C34 H34A 0.9800
C34 H34B 0.9800
C34 H34C 0.9800
C35 H35A 0.9800
C35 H35B 0.9800
C35 H35C 0.9800
C36 H36A 0.9800
C36 H36B 0.9800
C36 H36C 0.9800
C37 C38 1.390(5)
C37 C42 1.398(5)
C38 C39 1.386(5)
C38 H38 0.9500
C39 C40 1.389(5)
C39 H39 0.9500
C40 C41 1.394(5)
C40 C43 1.536(5)
C41 C42 1.374(5)
C41 H41 0.9500
C42 H42 0.9500
C43 C44 1.535(6)
C43 C45 1.537(6)
C43 C46 1.541(7)
C44 H44A 0.9800
C44 H44B 0.9800
C44 H44C 0.9800
C45 H45A 0.9800
C45 H45B 0.9800
C45 H45C 0.9800
C46 H46A 0.9800
C46 H46B 0.9800
C46 H46C 0.9800
C47 C48 1.391(5)
C47 C52 1.396(5)
C48 C49 1.387(5)
C48 H48 0.9500
C49 C50 1.386(6)
C49 H49 0.9500
C50 C51 1.391(5)
C50 C53 1.532(6)
C51 C52 1.389(5)
C51 H51 0.9500
C52 H52 0.9500
C53 C55 1.502(7)
C53 C54 1.524(7)
C53 C56 1.548(7)
C54 H54A 0.9800
C54 H54B 0.9800
C54 H54C 0.9800
C55 H55A 0.9800
C55 H55B 0.9800
C55 H55C 0.9800
C56 H56A 0.9800
C56 H56B 0.9800
C56 H56C 0.9800
C57 C58 1.398(5)
C57 C62 1.400(5)
C58 C59 1.369(5)
C58 H58 0.9500
C59 C60 1.401(5)
C59 H59 0.9500
C60 C61 1.395(5)
C60 C63 1.530(5)
C61 C62 1.388(5)
C61 H61 0.9500
C62 H62 0.9500
C63 C64 1.527(6)
C63 C65 1.537(7)
C63 C66 1.545(7)
C64 H64A 0.9800
C64 H64B 0.9800
C64 H64C 0.9800
C65 H65A 0.9800
C65 H65B 0.9800
C65 H65C 0.9800
C66 H66A 0.9800
C66 H66B 0.9800
C66 H66C 0.9800
C67 C68 1.385(5)
C67 C72 1.387(5)
C68 C69 1.384(5)
C68 H68 0.9500
C69 C70 1.391(5)
C69 H69 0.9500
C70 C71 1.390(5)
C70 C73 1.541(5)
C71 C72 1.382(5)
C71 H71 0.9500
C72 H72 0.9500
C73 C74' 1.461(15)
C73 C74 1.500(6)
C73 C75 1.512(6)
C73 C75' 1.525(15)
C73 C76 1.549(6)
C73 C76' 1.573(15)
C74 H74A 0.9800
C74 H74B 0.9800
C74 H74C 0.9800
C75 H75A 0.9800
C75 H75B 0.9800
C75 H75C 0.9800
C76 H76A 0.9800
C76 H76B 0.9800
C76 H76C 0.9800
C74' H74D 0.9800
C74' H74E 0.9800
C74' H74F 0.9800
C75' H75D 0.9800
C75' H75E 0.9800
C75' H75F 0.9800
C76' H76D 0.9800
C76' H76E 0.9800
C76' H76F 0.9800
C77 C82 1.389(5)
C77 C78 1.402(5)
C78 C79 1.388(5)
C78 H78 0.9500
C79 C80 1.393(5)
C79 H79 0.9500
C80 C81 1.391(5)
C80 C83 1.533(5)
C81 C82 1.385(5)
C81 H81 0.9500
C82 H82 0.9500
C83 C84 1.509(6)
C83 C85 1.534(5)
C83 C86 1.550(6)
C84 H84A 0.9800
C84 H84B 0.9800
C84 H84C 0.9800
C85 H85A 0.9800
C85 H85B 0.9800
C85 H85C 0.9800
C86 H86A 0.9800
C86 H86B 0.9800
C86 H86C 0.9800
C87 C92 1.383(5)
C87 C88 1.393(5)
C88 C89 1.376(5)
C88 H88 0.9500
C89 C90 1.404(5)
C89 H89 0.9500
C90 C91 1.386(5)
C90 C93 1.534(5)
C91 C92 1.384(5)
C91 H91 0.9500
C92 H92 0.9500
C93 C96 1.523(6)
C93 C95 1.540(6)
C93 C94 1.542(5)
C94 H94A 0.9800
C94 H94B 0.9800
C94 H94C 0.9800
C95 H95A 0.9800
C95 H95B 0.9800
C95 H95C 0.9800
C96 H96A 0.9800
C96 H96B 0.9800
C96 H96C 0.9800
C97 C98 1.385(5)
C97 C102 1.396(6)
C98 C99 1.380(6)
C98 H98 0.9500
C99 C100 1.356(6)
C99 H99 0.9500
C100 C101 1.363(6)
C100 H100 0.9500
C101 C102 1.369(6)
C101 H101 0.9500
C102 H102 0.9500
C103 C104 1.395(6)
C103 C108 1.401(6)
C104 C105 1.378(6)
C104 H104 0.9500
C105 C106 1.392(7)
C105 H105 0.9500
C106 C107 1.368(6)
C106 H106 0.9500
C107 C108 1.383(5)
C107 H107 0.9500
C108 H108 0.9500
C109 C110 1.375(6)
C109 C114 1.393(5)
C110 C111 1.384(6)
C110 H110 0.9500
C111 C112 1.374(6)
C111 H111 0.9500
C112 C113 1.375(6)
C112 H112 0.9500
C113 C114 1.374(6)
C113 H113 0.9500
C114 H114 0.9500
Cl1 C1S 1.728(7)
Cl2 C1S 1.805(7)
C1S H1S1 0.9900
C1S H1S2 0.9900
Cl1' C1' 1.72(2)
Cl2' C1' 1.81(2)
C1' H1'1 0.9900
C1' H1'2 0.9900
N1S C3S 1.114(6)
C2S C3S 1.421(7)
C2S H2S1 0.9800
C2S H2S2 0.9800
C2S H2S3 0.9800
Cl3 C4S 1.721(6)
Cl4 C4S 1.754(6)
C4S H4S1 0.9900
C4S H4S2 0.9900
Cl3' Cl7' 1.734(17)
Cl3' C4' 1.744(17)
Cl4' C4' 1.732(17)
C4' H4'1 0.9900
C4' H4'2 0.9900
Cl5 C5S 1.764(10)
Cl6 C5S 1.800(11)
C5S H5S1 0.9900
C5S H5S2 0.9900
Cl5' C5' 1.723(16)
Cl6' C5' 1.775(16)
C5' H5'1 0.9900
C5' H5'2 0.9900
Cl7 C6S 1.758(11)
Cl8 C6S 1.828(11)
C6S H6S1 0.9900
C6S H6S2 0.9900
Cl7' C6' 2.041(12)
Cl8' C6' 1.712(12)
C6' H6'1 0.9900
C6' H6'2 0.9900

loop_
_geom_torsion_atom_site_label_1
_geom_torsion_atom_site_label_2
_geom_torsion_atom_site_label_3
_geom_torsion_atom_site_label_4
_geom_torsion
C103 P1 N8 Fe1 106.7(4)
C97 P1 N8 Fe1 -131.3(4)
C109 P1 N8 Fe1 -12.1(5)
N1 Fe1 N8 P1 81.0(5)
N2 Fe1 N8 P1 162.6(4)
N4 Fe1 N8 P1 -106.2(4)
N6 Fe1 N8 P1 -11.0(5)
N2 Fe1 N1 C1 -175.5(3)
N4 Fe1 N1 C1 121.1(4)
N6 Fe1 N1 C1 21.3(3)
N8 Fe1 N1 C1 -80.7(3)
N2 Fe1 N1 C4 -16.1(3)
N4 Fe1 N1 C4 -79.4(5)
N6 Fe1 N1 C4 -179.2(3)
N8 Fe1 N1 C4 78.7(3)
N1 Fe1 N2 C8 177.2(3)
N4 Fe1 N2 C8 -20.1(3)
N6 Fe1 N2 C8 -119.5(4)
N8 Fe1 N2 C8 80.1(3)
N1 Fe1 N2 C5 16.4(2)
N4 Fe1 N2 C5 179.2(3)
N6 Fe1 N2 C5 79.7(5)
N8 Fe1 N2 C5 -80.7(3)
N1 Fe1 N4 C12 -114.8(4)
N2 Fe1 N4 C12 -176.7(3)
N6 Fe1 N4 C12 -15.4(3)
N8 Fe1 N4 C12 87.2(3)
N1 Fe1 N4 C9 81.0(5)
N2 Fe1 N4 C9 19.0(3)
N6 Fe1 N4 C9 -179.7(3)
N8 Fe1 N4 C9 -77.0(3)
N1 Fe1 N6 C13 170.2(3)
N2 Fe1 N6 C13 108.3(4)
N4 Fe1 N6 C13 9.3(3)
N8 Fe1 N6 C13 -91.7(3)
N1 Fe1 N6 C16 -11.2(3)
N2 Fe1 N6 C16 -73.1(5)
N4 Fe1 N6 C16 -172.1(3)
N8 Fe1 N6 C16 87.0(3)
C4 N1 C1 N7 177.0(3)
Fe1 N1 C1 N7 -22.5(5)
C4 N1 C1 C2 0.5(4)
Fe1 N1 C1 C2 160.9(2)
C16 N7 C1 N1 6.4(5)
C16 N7 C1 C2 -177.8(3)
N1 C1 C2 C3 -0.4(4)
N7 C1 C2 C3 -176.8(3)
N1 C1 C2 C17 178.9(3)
N7 C1 C2 C17 2.6(5)
C1 C2 C3 C4 0.2(4)
C17 C2 C3 C4 -179.0(3)
C1 C2 C3 C27 -177.6(3)
C17 C2 C3 C27 3.2(6)
C1 N1 C4 C5 175.7(3)
Fe1 N1 C4 C5 12.8(4)
C1 N1 C4 C3 -0.3(4)
Fe1 N1 C4 C3 -163.1(2)
C2 C3 C4 N1 0.0(4)
C27 C3 C4 N1 177.7(3)
C2 C3 C4 C5 -173.7(5)
C27 C3 C4 C5 4.0(7)
C8 N2 C5 C4 -177.4(3)
Fe1 N2 C5 C4 -13.4(4)
C8 N2 C5 C6 0.7(4)
Fe1 N2 C5 C6 164.7(2)
N1 C4 C5 N2 0.3(4)
C3 C4 C5 N2 173.9(5)
N1 C4 C5 C6 -176.6(4)
C3 C4 C5 C6 -3.0(9)
N2 C5 C6 C7 -0.6(4)
C4 C5 C6 C7 176.3(5)
N2 C5 C6 C37 -179.2(3)
C4 C5 C6 C37 -2.2(7)
C5 C6 C7 C8 0.3(4)
C37 C6 C7 C8 178.9(3)
C5 C6 C7 C47 -170.4(3)
C37 C6 C7 C47 8.2(6)
C9 N3 C8 N2 0.2(5)
C9 N3 C8 C7 175.7(3)
C5 N2 C8 N3 175.8(3)
Fe1 N2 C8 N3 14.0(5)
C5 N2 C8 C7 -0.5(4)
Fe1 N2 C8 C7 -162.3(2)
C6 C7 C8 N3 -176.0(3)
C47 C7 C8 N3 -4.5(6)
C6 C7 C8 N2 0.1(4)
C47 C7 C8 N2 171.6(3)
C8 N3 C9 N4 -0.2(5)
C8 N3 C9 C10 -179.7(3)
C12 N4 C9 N3 -179.6(3)
Fe1 N4 C9 N3 -13.3(5)
C12 N4 C9 C10 -0.1(4)
Fe1 N4 C9 C10 166.2(2)
N3 C9 C10 C11 179.2(3)
N4 C9 C10 C11 -0.4(4)
N3 C9 C10 C57 -5.0(5)
N4 C9 C10 C57 175.5(3)
C9 C10 C11 C12 0.7(4)
C57 C10 C11 C12 -175.0(3)
C9 C10 C11 C67 -175.4(3)
C57 C10 C11 C67 9.0(6)
C13 N5 C12 N4 -0.1(5)
C13 N5 C12 C11 179.5(3)
C9 N4 C12 N5 -179.8(3)
Fe1 N4 C12 N5 13.8(5)
C9 N4 C12 C11 0.5(4)
Fe1 N4 C12 C11 -165.9(2)
C10 C11 C12 N5 179.6(3)
C67 C11 C12 N5 -4.0(5)
C10 C11 C12 N4 -0.7(4)
C67 C11 C12 N4 175.7(3)
C12 N5 C13 N6 -7.2(5)
C12 N5 C13 C14 173.2(3)
C16 N6 C13 N5 -178.7(3)
Fe1 N6 C13 N5 0.1(5)
C16 N6 C13 C14 0.9(4)
Fe1 N6 C13 C14 179.7(2)
N5 C13 C14 C15 178.6(3)
N6 C13 C14 C15 -1.0(4)
N5 C13 C14 C77 -0.5(6)
N6 C13 C14 C77 179.9(3)
C13 C14 C15 C16 0.8(4)
C77 C14 C15 C16 179.8(3)
C13 C14 C15 C87 173.7(3)
C77 C14 C15 C87 -7.3(6)
C1 N7 C16 N6 3.8(5)
C1 N7 C16 C15 -175.2(3)
C13 N6 C16 N7 -179.5(3)
Fe1 N6 C16 N7 1.7(5)
C13 N6 C16 C15 -0.4(4)
Fe1 N6 C16 C15 -179.2(2)
C14 C15 C16 N7 178.9(3)
C87 C15 C16 N7 5.4(5)
C14 C15 C16 N6 -0.2(4)
C87 C15 C16 N6 -173.7(3)
C3 C2 C17 C18 -146.0(4)
C1 C2 C17 C18 34.8(5)
C3 C2 C17 C22 37.6(6)
C1 C2 C17 C22 -141.5(4)
C22 C17 C18 C19 1.0(5)
C2 C17 C18 C19 -175.5(3)
C17 C18 C19 C20 -0.7(6)
C18 C19 C20 C21 -0.4(6)
C18 C19 C20 C23 176.9(4)
C19 C20 C21 C22 1.3(6)
C23 C20 C21 C22 -176.0(4)
C20 C21 C22 C17 -1.0(6)
C18 C17 C22 C21 -0.2(5)
C2 C17 C22 C21 176.3(3)
C19 C20 C23 C26 172.9(5)
C21 C20 C23 C26 -9.9(7)
C19 C20 C23 C24 -67.2(6)
C21 C20 C23 C24 110.0(5)
C19 C20 C23 C25 49.9(6)
C21 C20 C23 C25 -132.9(5)
C2 C3 C27 C32 -119.9(4)
C4 C3 C27 C32 62.8(5)
C2 C3 C27 C28 54.6(5)
C4 C3 C27 C28 -122.8(4)
C32 C27 C28 C29 4.1(6)
C3 C27 C28 C29 -170.6(4)
C27 C28 C29 C30 0.7(6)
C28 C29 C30 C31 -4.9(6)
C28 C29 C30 C33 169.9(4)
C29 C30 C31 C32 4.4(6)
C33 C30 C31 C32 -170.3(4)
C28 C27 C32 C31 -4.6(5)
C3 C27 C32 C31 169.9(3)
C30 C31 C32 C27 0.3(6)
C31 C30 C33 C36 -22.4(6)
C29 C30 C33 C36 163.1(4)
C31 C30 C33 C35 96.3(5)
C29 C30 C33 C35 -78.1(6)
C31 C30 C33 C34 -142.7(5)
C29 C30 C33 C34 42.8(6)
C7 C6 C37 C38 -121.8(4)
C5 C6 C37 C38 56.6(5)
C7 C6 C37 C42 52.5(5)
C5 C6 C37 C42 -129.1(4)
C42 C37 C38 C39 -2.6(5)
C6 C37 C38 C39 171.8(3)
C37 C38 C39 C40 0.3(6)
C38 C39 C40 C41 2.6(6)
C38 C39 C40 C43 -177.0(4)
C39 C40 C41 C42 -3.2(6)
C43 C40 C41 C42 176.4(3)
C40 C41 C42 C37 0.9(6)
C38 C37 C42 C41 2.0(5)
C6 C37 C42 C41 -172.5(3)
C39 C40 C43 C44 0.2(6)
C41 C40 C43 C44 -179.4(4)
C39 C40 C43 C45 -120.2(4)
C41 C40 C43 C45 60.2(5)
C39 C40 C43 C46 121.8(4)
C41 C40 C43 C46 -57.8(5)
C6 C7 C47 C48 36.8(5)
C8 C7 C47 C48 -132.7(4)
C6 C7 C47 C52 -150.8(4)
C8 C7 C47 C52 39.7(5)
C52 C47 C48 C49 -3.4(5)
C7 C47 C48 C49 169.1(3)
C47 C48 C49 C50 1.1(6)
C48 C49 C50 C51 2.2(6)
C48 C49 C50 C53 -176.8(4)
C49 C50 C51 C52 -3.1(6)
C53 C50 C51 C52 175.9(4)
C50 C51 C52 C47 0.7(5)
C48 C47 C52 C51 2.6(5)
C7 C47 C52 C51 -170.0(3)
C49 C50 C53 C55 -123.1(5)
C51 C50 C53 C55 57.9(5)
C49 C50 C53 C54 -0.9(6)
C51 C50 C53 C54 -179.8(5)
C49 C50 C53 C56 118.9(5)
C51 C50 C53 C56 -60.1(6)
C11 C10 C57 C58 -155.4(4)
C9 C10 C57 C58 29.7(5)
C11 C10 C57 C62 26.0(6)
C9 C10 C57 C62 -148.8(3)
C62 C57 C58 C59 -2.3(5)
C10 C57 C58 C59 179.1(3)
C57 C58 C59 C60 -0.7(6)
C58 C59 C60 C61 2.8(6)
C58 C59 C60 C63 -176.2(4)
C59 C60 C61 C62 -2.0(6)
C63 C60 C61 C62 177.0(4)
C60 C61 C62 C57 -1.0(6)
C58 C57 C62 C61 3.1(5)
C10 C57 C62 C61 -178.3(3)
C61 C60 C63 C64 -127.4(4)
C59 C60 C63 C64 51.5(6)
C61 C60 C63 C65 113.4(5)
C59 C60 C63 C65 -67.7(5)
C61 C60 C63 C66 -6.6(7)
C59 C60 C63 C66 172.2(5)
C10 C11 C67 C68 52.8(5)
C12 C11 C67 C68 -122.8(4)
C10 C11 C67 C72 -130.6(4)
C12 C11 C67 C72 53.8(5)
C72 C67 C68 C69 -1.7(6)
C11 C67 C68 C69 175.0(3)
C67 C68 C69 C70 -0.2(6)
C68 C69 C70 C71 2.0(6)
C68 C69 C70 C73 -175.7(4)
C69 C70 C71 C72 -1.8(6)
C73 C70 C71 C72 175.9(4)
C70 C71 C72 C67 -0.1(6)
C68 C67 C72 C71 1.8(5)
C11 C67 C72 C71 -174.9(3)
C71 C70 C73 C74' -130.6(19)
C69 C70 C73 C74' 47.0(19)
C71 C70 C73 C74 54.0(6)
C69 C70 C73 C74 -128.4(5)
C71 C70 C73 C75 179.2(4)
C69 C70 C73 C75 -3.3(6)
C71 C70 C73 C75' 14.4(17)
C69 C70 C73 C75' -168.1(17)
C71 C70 C73 C76 -64.0(5)
C69 C70 C73 C76 113.6(5)
C71 C70 C73 C76' 115.6(15)
C69 C70 C73 C76' -66.8(15)
C15 C14 C77 C82 -36.4(6)
C13 C14 C77 C82 142.4(4)
C15 C14 C77 C78 144.8(4)
C13 C14 C77 C78 -36.4(5)
C82 C77 C78 C79 -1.0(5)
C14 C77 C78 C79 177.8(3)
C77 C78 C79 C80 0.4(5)
C78 C79 C80 C81 0.8(5)
C78 C79 C80 C83 -177.2(3)
C79 C80 C81 C82 -1.3(6)
C83 C80 C81 C82 176.8(4)
C80 C81 C82 C77 0.7(6)
C78 C77 C82 C81 0.5(5)
C14 C77 C82 C81 -178.3(3)
C81 C80 C83 C84 -63.3(5)
C79 C80 C83 C84 114.7(4)
C81 C80 C83 C85 175.9(4)
C79 C80 C83 C85 -6.1(5)
C81 C80 C83 C86 57.2(5)
C79 C80 C83 C86 -124.9(4)
C14 C15 C87 C92 137.5(4)
C16 C15 C87 C92 -50.6(5)
C14 C15 C87 C88 -44.9(5)
C16 C15 C87 C88 127.1(4)
C92 C87 C88 C89 -0.1(5)
C15 C87 C88 C89 -177.8(3)
C87 C88 C89 C90 -0.8(6)
C88 C89 C90 C91 0.9(5)
C88 C89 C90 C93 179.9(3)
C89 C90 C91 C92 -0.1(5)
C93 C90 C91 C92 -179.1(3)
C88 C87 C92 C91 0.9(5)
C15 C87 C92 C91 178.6(3)
C90 C91 C92 C87 -0.8(6)
C91 C90 C93 C96 -2.7(5)
C89 C90 C93 C96 178.4(3)
C91 C90 C93 C95 118.7(4)
C89 C90 C93 C95 -60.2(4)
C91 C90 C93 C94 -122.4(4)
C89 C90 C93 C94 58.7(4)
N8 P1 C97 C98 13.3(4)
C103 P1 C97 C98 134.0(4)
C109 P1 C97 C98 -111.0(4)
N8 P1 C97 C102 -170.7(3)
C103 P1 C97 C102 -50.1(4)
C109 P1 C97 C102 65.0(4)
C102 C97 C98 C99 -0.2(7)
P1 C97 C98 C99 176.0(4)
C97 C98 C99 C100 1.0(9)
C98 C99 C100 C101 -1.1(8)
C99 C100 C101 C102 0.3(7)
C100 C101 C102 C97 0.5(6)
C98 C97 C102 C101 -0.6(6)
P1 C97 C102 C101 -176.6(3)
N8 P1 C103 C104 -171.0(3)
C97 P1 C103 C104 69.0(4)
C109 P1 C103 C104 -46.6(4)
N8 P1 C103 C108 7.7(4)
C97 P1 C103 C108 -112.3(3)
C109 P1 C103 C108 132.0(3)
C108 C103 C104 C105 1.6(6)
P1 C103 C104 C105 -179.7(3)
C103 C104 C105 C106 -0.7(7)
C104 C105 C106 C107 -0.9(7)
C105 C106 C107 C108 1.6(7)
C106 C107 C108 C103 -0.6(6)
C104 C103 C108 C107 -1.0(6)
P1 C103 C108 C107 -179.7(3)
N8 P1 C109 C110 -103.3(4)
C103 P1 C109 C110 135.9(4)
C97 P1 C109 C110 16.9(4)
N8 P1 C109 C114 75.8(4)
C103 P1 C109 C114 -45.0(4)
C97 P1 C109 C114 -164.0(3)
C114 C109 C110 C111 1.3(7)
P1 C109 C110 C111 -179.6(4)
C109 C110 C111 C112 0.0(7)
C110 C111 C112 C113 -1.1(7)
C111 C112 C113 C114 0.7(7)
C112 C113 C114 C109 0.7(7)
C110 C109 C114 C113 -1.7(6)
P1 C109 C114 C113 179.2(3)
Cl7' Cl3' C4' Cl4' 119(5)
C4' Cl3' Cl7' C6' -97(6)
Cl3' Cl7' C6' Cl8' 121.5(11)
